data_7005156
loop_
_publ_author_name
'Tschirschwitz, Steffen'
'L\"onnecke, Peter'
'Hey-Hawkins, Evamarie'

_publ_section_title
;
 Aminoalkylferrocenyldichlorophosphanes: facile synthesis of versatile
 chiral starting materials.
;
_journal_issue 14
_journal_name_full 'Dalton transactions (Cambridge, England : 2003)'
_journal_page_first 1377
_journal_page_last 1382
_journal_paper_doi 10.1039/b617257a
_journal_year 2007
_chemical_formula_sum 'C114 H174 Fe6 Li12 N6 O3 P6'
_chemical_formula_weight 2280.79
_chemical_name_systematic
;
?
;
_space_group_IT_number 19
_symmetry_cell_setting orthorhombic
_symmetry_space_group_name_Hall 'P 2ac 2ab'
_symmetry_space_group_name_H-M 'P 21 21 21'
_atom_sites_solution_hydrogens geom
_atom_sites_solution_primary direct
_atom_sites_solution_secondary difmap
_audit_creation_method SHELXL-97
_cell_angle_alpha 90.00
_cell_angle_beta 90.00
_cell_angle_gamma 90.00
_cell_formula_units_Z 4
_cell_length_a 16.0644(16)
_cell_length_b 26.933(3)
_cell_length_c 28.661(3)
_cell_measurement_reflns_used 8000
_cell_measurement_temperature 213(2)
_cell_measurement_theta_max 24.00
_cell_measurement_theta_min 1.85
_cell_volume 12401(2)
_computing_cell_refinement 'STOE IPDS software'
_computing_data_collection 'STOE IPDS software'
_computing_data_reduction 'STOE IPDS software, STOE X-RED'
_computing_molecular_graphics 'ORTEP3 for Windows (L. J. Farrugia, 1997)'
_computing_publication_material 'WINGX (L.J. Farrugia,1999)'
_computing_structure_refinement 'SHELXL-97 (Sheldrick, 1997)'
_computing_structure_solution SHELXS-97
_diffrn_ambient_temperature 213(2)
_diffrn_measured_fraction_theta_full 0.994
_diffrn_measured_fraction_theta_max 0.994
_diffrn_measurement_device_type 'Stoe IPDS area detector'
_diffrn_measurement_method '\f scans'
_diffrn_radiation_monochromator graphite
_diffrn_radiation_source 'fine-focus sealed tube'
_diffrn_radiation_type MoK\a
_diffrn_radiation_wavelength 0.71073
_diffrn_reflns_av_R_equivalents 0.0498
_diffrn_reflns_av_sigmaI/netI 0.0892
_diffrn_reflns_limit_h_max 18
_diffrn_reflns_limit_h_min -18
_diffrn_reflns_limit_k_max 30
_diffrn_reflns_limit_k_min -30
_diffrn_reflns_limit_l_max 32
_diffrn_reflns_limit_l_min -32
_diffrn_reflns_number 88150
_diffrn_reflns_theta_full 24.09
_diffrn_reflns_theta_max 24.09
_diffrn_reflns_theta_min 1.90
_exptl_absorpt_coefficient_mu 0.808
_exptl_absorpt_correction_T_max 0.8400
_exptl_absorpt_correction_T_min 0.7650
_exptl_absorpt_correction_type numerical
_exptl_crystal_colour 'dark red'
_exptl_crystal_density_diffrn 1.222
_exptl_crystal_density_method 'not measured'
_exptl_crystal_description prism
_exptl_crystal_F_000 4824
_exptl_crystal_size_max 0.50
_exptl_crystal_size_mid 0.40
_exptl_crystal_size_min 0.35
_refine_diff_density_max 1.534
_refine_diff_density_min -0.380
_refine_diff_density_rms 0.059
_refine_ls_abs_structure_details 'Flack H D (1983), Acta Cryst. A39, 876-881'
_refine_ls_abs_structure_Flack -0.023(11)
_refine_ls_extinction_method none
_refine_ls_goodness_of_fit_ref 0.804
_refine_ls_hydrogen_treatment constr
_refine_ls_matrix_type full
_refine_ls_number_parameters 1182
_refine_ls_number_reflns 19542
_refine_ls_number_restraints 77
_refine_ls_restrained_S_all 0.816
_refine_ls_R_factor_all 0.0542
_refine_ls_R_factor_gt 0.0379
_refine_ls_shift/su_max 0.001
_refine_ls_shift/su_mean 0.000
_refine_ls_structure_factor_coef Fsqd
_refine_ls_weighting_details 'calc w=1/[\s^2^(Fo^2^)+(0.0504P)^2^+0.0000P] where P=(Fo^2^+2Fc^2^)/3'
_refine_ls_weighting_scheme calc
_refine_ls_wR_factor_gt 0.0894
_refine_ls_wR_factor_ref 0.0921
_reflns_number_gt 12691
_reflns_number_total 19542
_reflns_threshold_expression >2sigma(I)
_cod_data_source_file b617257a.txt
_cod_data_source_block sqeeze
_cod_depositor_comments
;
The following automatic conversions were performed:
'_symmetry_cell_setting' value 'Orthorhombic' changed to 'orthorhombic'
according to '/home/saulius/struct/CIF-dictionaries/cif_core.dic'
dictionary named 'cif_core.dic' version 2.4.1 from 2010-06-29.

Automatic conversion script
Id: cif_fix_enum 1527 2010-12-29 10:47:43Z saulius 
;
_cod_original_sg_symbol_H-M P2(1)2(1)2(1)
_cod_database_code 7005156

loop_
_symmetry_equiv_pos_as_xyz
'x, y, z'
'-x+1/2, -y, z+1/2'
'-x, y+1/2, -z+1/2'
'x+1/2, -y+1/2, -z'

loop_
_atom_site_label
_atom_site_type_symbol
_atom_site_fract_x
_atom_site_fract_y
_atom_site_fract_z
_atom_site_U_iso_or_equiv
_atom_site_adp_type
_atom_site_occupancy
_atom_site_symmetry_multiplicity
_atom_site_calc_flag
_atom_site_refinement_flags
_atom_site_disorder_assembly
_atom_site_disorder_group
Fe1 Fe 0.51930(4) 0.30157(2) 0.36928(2) 0.04224(18) Uani 1 1 d . . .
Fe2 Fe -0.07248(4) 0.22317(2) 0.29602(3) 0.04021(18) Uani 1 1 d . . .
Fe3 Fe 0.17697(5) 0.13545(3) 0.10464(3) 0.0522(2) Uani 1 1 d . . .
Fe4 Fe 0.39430(5) 0.11341(3) 0.51709(3) 0.0575(2) Uani 1 1 d . . .
Fe5 Fe 0.64248(4) 0.05164(3) 0.30549(3) 0.0591(2) Uani 1 1 d . . .
Fe6 Fe 0.02510(4) -0.02965(2) 0.27994(3) 0.04377(18) Uani 1 1 d . . .
P1 P 0.34259(7) 0.23281(4) 0.32308(4) 0.0331(3) Uani 1 1 d . . .
P2 P 0.14391(7) 0.20121(4) 0.31955(4) 0.0326(3) Uani 1 1 d . . .
P3 P 0.28822(7) 0.13524(4) 0.21350(4) 0.0371(3) Uani 1 1 d . A .
P4 P 0.28889(7) 0.10806(4) 0.40666(4) 0.0369(3) Uani 1 1 d . A .
P5 P 0.43283(7) 0.09099(4) 0.28519(5) 0.0409(3) Uani 1 1 d . A .
P6 P 0.18957(7) 0.04830(4) 0.32315(4) 0.0365(3) Uani 1 1 d . A .
N1 N 0.5094(2) 0.22739(15) 0.23020(14) 0.0474(10) Uani 1 1 d . . .
N2 N 0.0230(2) 0.12169(13) 0.40543(13) 0.0385(9) Uani 1 1 d . . .
N3 N 0.2158(2) 0.26773(14) 0.19434(14) 0.0459(10) Uani 1 1 d . . .
N4 N 0.2418(2) 0.23464(15) 0.45499(15) 0.0465(11) Uani 1 1 d . . .
N5 N 0.4199(3) -0.01890(16) 0.36902(18) 0.0637(13) Uani 1 1 d . . .
N6 N 0.2780(2) -0.01670(14) 0.21882(15) 0.0470(11) Uani 1 1 d . . .
C1 C 0.4522(3) 0.24203(16) 0.33859(16) 0.0361(11) Uani 1 1 d . . .
C2 C 0.5214(3) 0.25842(16) 0.31007(16) 0.0377(11) Uani 1 1 d . . .
C3 C 0.5968(3) 0.2539(2) 0.3357(2) 0.0541(15) Uani 1 1 d . . .
H3 H 0.6504 0.2616 0.3247 0.065 Uiso 1 1 calc R . .
C4 C 0.5766(3) 0.23576(19) 0.3802(2) 0.0580(15) Uani 1 1 d . . .
H4 H 0.6148 0.2291 0.4042 0.070 Uiso 1 1 calc R . .
C5 C 0.4894(3) 0.22915(16) 0.38293(16) 0.0398(12) Uani 1 1 d . . .
H5 H 0.4602 0.2181 0.4094 0.048 Uiso 1 1 calc R . .
C6 C 0.4351(4) 0.35629(19) 0.3816(2) 0.0571(15) Uani 1 1 d . . .
H6 H 0.3776 0.3541 0.3760 0.069 Uiso 1 1 calc R . .
C7 C 0.4946(4) 0.37238(19) 0.3497(2) 0.0598(15) Uani 1 1 d . . .
H7 H 0.4840 0.3828 0.3190 0.072 Uiso 1 1 calc R . .
C8 C 0.5754(4) 0.37032(18) 0.3718(2) 0.0596(15) Uani 1 1 d . . .
H8 H 0.6267 0.3795 0.3585 0.072 Uiso 1 1 calc R . .
C9 C 0.5620(3) 0.35179(19) 0.4173(2) 0.0583(15) Uani 1 1 d . . .
H9 H 0.6035 0.3457 0.4397 0.070 Uiso 1 1 calc R . .
C10 C 0.4757(3) 0.34382(18) 0.42370(19) 0.0505(14) Uani 1 1 d . . .
H10 H 0.4499 0.3323 0.4511 0.061 Uiso 1 1 calc R . .
C11 C 0.5130(3) 0.27312(18) 0.25947(17) 0.0476(13) Uani 1 1 d . . .
H11 H 0.4584 0.2899 0.2562 0.057 Uiso 1 1 calc R . .
C12 C 0.5805(4) 0.3112(2) 0.2444(2) 0.0678(17) Uani 1 1 d . . .
H12A H 0.6353 0.2976 0.2504 0.102 Uiso 1 1 calc R . .
H12B H 0.5736 0.3417 0.2620 0.102 Uiso 1 1 calc R . .
H12C H 0.5748 0.3183 0.2114 0.102 Uiso 1 1 calc R . .
C13 C 0.4888(4) 0.2390(2) 0.18211(19) 0.0749(18) Uani 1 1 d . . .
H13A H 0.5384 0.2501 0.1659 0.112 Uiso 1 1 calc R . .
H13B H 0.4472 0.2650 0.1814 0.112 Uiso 1 1 calc R . .
H13C H 0.4671 0.2095 0.1669 0.112 Uiso 1 1 calc R . .
C14 C 0.5862(3) 0.1985(2) 0.23125(19) 0.0631(16) Uani 1 1 d . . .
H14A H 0.5785 0.1680 0.2138 0.095 Uiso 1 1 calc R . .
H14B H 0.6003 0.1906 0.2633 0.095 Uiso 1 1 calc R . .
H14C H 0.6309 0.2177 0.2174 0.095 Uiso 1 1 calc R . .
C15 C 0.0372(3) 0.18158(15) 0.30579(16) 0.0321(11) Uani 1 1 d . . .
C16 C -0.0298(3) 0.16645(15) 0.33681(16) 0.0342(11) Uani 1 1 d . . .
C17 C -0.0990(3) 0.15144(16) 0.31022(19) 0.0428(13) Uani 1 1 d . . .
H17 H -0.1498 0.1398 0.3223 0.051 Uiso 1 1 calc R . .
C18 C -0.0796(3) 0.15669(16) 0.26236(19) 0.0434(13) Uani 1 1 d . . .
H18 H -0.1143 0.1489 0.2370 0.052 Uiso 1 1 calc R . .
C19 C 0.0026(3) 0.17596(16) 0.26005(17) 0.0369(11) Uani 1 1 d . . .
H19 H 0.0306 0.1840 0.2322 0.044 Uiso 1 1 calc R . .
C20 C -0.0351(3) 0.29496(17) 0.2963(2) 0.0556(14) Uani 1 1 d . . .
H20 H 0.0204 0.3061 0.2953 0.067 Uiso 1 1 calc R . .
C21 C -0.0816(3) 0.28504(18) 0.3370(2) 0.0583(15) Uani 1 1 d . . .
H21 H -0.0627 0.2880 0.3679 0.070 Uiso 1 1 calc R . .
C22 C -0.1617(3) 0.26992(19) 0.3228(2) 0.0606(15) Uani 1 1 d . . .
H22 H -0.2058 0.2614 0.3427 0.073 Uiso 1 1 calc R . .
C23 C -0.1643(3) 0.2698(2) 0.2735(3) 0.0646(17) Uani 1 1 d . . .
H23 H -0.2104 0.2610 0.2550 0.078 Uiso 1 1 calc R . .
C24 C -0.0865(4) 0.28515(18) 0.2569(2) 0.0593(16) Uani 1 1 d . . .
H24 H -0.0710 0.2884 0.2254 0.071 Uiso 1 1 calc R . .
C25 C -0.0249(3) 0.16653(17) 0.38974(16) 0.0411(12) Uani 1 1 d . . .
H25 H 0.0091 0.1958 0.3985 0.049 Uiso 1 1 calc R . .
C26 C -0.1084(3) 0.1726(2) 0.41442(19) 0.0629(16) Uani 1 1 d . . .
H26A H -0.1336 0.2038 0.4051 0.094 Uiso 1 1 calc R . .
H26B H -0.0998 0.1725 0.4479 0.094 Uiso 1 1 calc R . .
H26C H -0.1449 0.1454 0.4059 0.094 Uiso 1 1 calc R . .
C27 C 0.0410(3) 0.1236(2) 0.45613(17) 0.0574(15) Uani 1 1 d . . .
H27A H -0.0061 0.1104 0.4733 0.086 Uiso 1 1 calc R . .
H27B H 0.0507 0.1578 0.4654 0.086 Uiso 1 1 calc R . .
H27C H 0.0901 0.1039 0.4628 0.086 Uiso 1 1 calc R . .
C28 C -0.0194(3) 0.07505(17) 0.3947(2) 0.0551(14) Uani 1 1 d . . .
H28A H 0.0170 0.0474 0.4020 0.083 Uiso 1 1 calc R . .
H28B H -0.0335 0.0742 0.3618 0.083 Uiso 1 1 calc R . .
H28C H -0.0699 0.0726 0.4131 0.083 Uiso 1 1 calc R . .
C29 C 0.1979(3) 0.14765(17) 0.17643(16) 0.0402(12) Uani 1 1 d . . .
C30 C 0.1755(3) 0.19305(19) 0.15145(16) 0.0453(13) Uani 1 1 d . . .
C31 C 0.0957(3) 0.1864(2) 0.12980(18) 0.0581(15) Uani 1 1 d . . .
H31 H 0.0668 0.2102 0.1121 0.070 Uiso 1 1 calc R . .
C32 C 0.0684(3) 0.1379(2) 0.1399(2) 0.0624(16) Uani 1 1 d . . .
H32 H 0.0183 0.1236 0.1296 0.075 Uiso 1 1 calc R . .
C33 C 0.1291(3) 0.11414(19) 0.16820(18) 0.0483(13) Uani 1 1 d . . .
H33 H 0.1252 0.0816 0.1798 0.058 Uiso 1 1 calc R . .
C34 C 0.2799(4) 0.0984(2) 0.0821(2) 0.0700(17) Uani 1 1 d . . .
H34 H 0.3235 0.0872 0.1013 0.084 Uiso 1 1 calc R . .
C35 C 0.2747(5) 0.1453(3) 0.0602(2) 0.082(2) Uani 1 1 d . . .
H35 H 0.3146 0.1707 0.0622 0.098 Uiso 1 1 calc R . .
C36 C 0.1996(5) 0.1476(3) 0.0348(2) 0.083(2) Uani 1 1 d . . .
H36 H 0.1800 0.1746 0.0171 0.099 Uiso 1 1 calc R . .
C37 C 0.1596(5) 0.1012(3) 0.0412(2) 0.091(2) Uani 1 1 d . . .
H37 H 0.1083 0.0920 0.0281 0.110 Uiso 1 1 calc R . .
C38 C 0.2082(5) 0.0714(2) 0.0701(2) 0.0763(19) Uani 1 1 d . . .
H38 H 0.1953 0.0390 0.0799 0.092 Uiso 1 1 calc R . .
C39 C 0.2294(3) 0.23958(18) 0.15047(17) 0.0477(13) Uani 1 1 d . . .
H39 H 0.2883 0.2287 0.1501 0.057 Uiso 1 1 calc R . .
C40 C 0.2146(4) 0.2707(2) 0.10606(19) 0.0731(18) Uani 1 1 d . . .
H40A H 0.1577 0.2828 0.1059 0.110 Uiso 1 1 calc R . .
H40B H 0.2239 0.2502 0.0787 0.110 Uiso 1 1 calc R . .
H40C H 0.2528 0.2986 0.1056 0.110 Uiso 1 1 calc R . .
C41 C 0.1304(3) 0.2858(2) 0.2010(2) 0.0639(16) Uani 1 1 d . . .
H41A H 0.1264 0.3029 0.2306 0.096 Uiso 1 1 calc R . .
H41B H 0.0922 0.2579 0.2007 0.096 Uiso 1 1 calc R . .
H41C H 0.1162 0.3085 0.1759 0.096 Uiso 1 1 calc R . .
C42 C 0.2739(4) 0.3104(2) 0.1973(2) 0.0679(16) Uani 1 1 d . . .
H42A H 0.2552 0.3366 0.1765 0.102 Uiso 1 1 calc R . .
H42B H 0.3292 0.2998 0.1882 0.102 Uiso 1 1 calc R . .
H42C H 0.2751 0.3228 0.2290 0.102 Uiso 1 1 calc R . .
C43 C 0.3614(3) 0.13543(17) 0.44906(16) 0.0379(11) Uani 1 1 d . . .
C44 C 0.3454(3) 0.17368(18) 0.48356(16) 0.0420(12) Uani 1 1 d . . .
C45 C 0.4226(3) 0.1861(2) 0.50653(17) 0.0534(14) Uani 1 1 d . . .
H45 H 0.4296 0.2101 0.5301 0.064 Uiso 1 1 calc R . .
C46 C 0.4854(3) 0.1559(2) 0.4873(2) 0.0606(16) Uani 1 1 d . . .
H46 H 0.5420 0.1564 0.4954 0.073 Uiso 1 1 calc R . .
C47 C 0.4486(3) 0.12487(18) 0.45394(18) 0.0479(13) Uani 1 1 d . . .
H47 H 0.4772 0.1003 0.4370 0.057 Uiso 1 1 calc R . .
C48 C 0.3342(4) 0.0478(2) 0.5275(2) 0.0642(16) Uani 1 1 d . . .
H48 H 0.3036 0.0307 0.5046 0.077 Uiso 1 1 calc R . .
C49 C 0.3020(5) 0.0833(2) 0.5572(2) 0.0773(19) Uani 1 1 d . . .
H49 H 0.2462 0.0937 0.5581 0.093 Uiso 1 1 calc R . .
C50 C 0.3678(9) 0.1014(3) 0.5863(3) 0.121(4) Uani 1 1 d . . .
H50 H 0.3641 0.1257 0.6098 0.146 Uiso 1 1 calc R . .
C51 C 0.4376(8) 0.0756(4) 0.5726(4) 0.142(5) Uani 1 1 d . . .
H51 H 0.4909 0.0801 0.5854 0.171 Uiso 1 1 calc R . .
C52 C 0.4188(5) 0.0412(3) 0.5364(3) 0.092(2) Uani 1 1 d . . .
H52 H 0.4553 0.0188 0.5217 0.111 Uiso 1 1 calc R . .
C53 C 0.2618(3) 0.19698(19) 0.49227(16) 0.0452(13) Uani 1 1 d . . .
H53 H 0.2201 0.1701 0.4892 0.054 Uiso 1 1 calc R . .
C54 C 0.2539(4) 0.2171(2) 0.54232(19) 0.079(2) Uani 1 1 d . . .
H54A H 0.2721 0.1919 0.5643 0.118 Uiso 1 1 calc R . .
H54B H 0.1963 0.2257 0.5485 0.118 Uiso 1 1 calc R . .
H54C H 0.2884 0.2465 0.5457 0.118 Uiso 1 1 calc R . .
C55 C 0.1567(3) 0.2549(2) 0.4597(2) 0.0728(18) Uani 1 1 d . . .
H55A H 0.1547 0.2775 0.4859 0.109 Uiso 1 1 calc R . .
H55B H 0.1178 0.2279 0.4647 0.109 Uiso 1 1 calc R . .
H55C H 0.1418 0.2725 0.4314 0.109 Uiso 1 1 calc R . .
C56 C 0.3012(3) 0.27665(19) 0.45488(19) 0.0587(15) Uani 1 1 d . . .
H56A H 0.2886 0.2986 0.4290 0.088 Uiso 1 1 calc R . .
H56B H 0.3575 0.2640 0.4515 0.088 Uiso 1 1 calc R . .
H56C H 0.2966 0.2948 0.4840 0.088 Uiso 1 1 calc R . .
C57 C 0.5217(3) 0.07497(18) 0.32311(18) 0.0479(13) Uani 1 1 d . . .
C58 C 0.5438(3) 0.02828(19) 0.34449(18) 0.0510(14) Uani 1 1 d . . .
C59 C 0.6147(4) 0.0343(2) 0.3727(2) 0.0669(17) Uani 1 1 d . . .
H59 H 0.6406 0.0093 0.3905 0.080 Uiso 1 1 calc R . .
C60 C 0.6404(4) 0.0843(2) 0.3696(2) 0.0671(17) Uani 1 1 d . . .
H60 H 0.6859 0.0986 0.3853 0.080 Uiso 1 1 calc R . .
C61 C 0.5850(3) 0.1096(2) 0.33841(19) 0.0540(14) Uani 1 1 d . . .
H61 H 0.5891 0.1431 0.3294 0.065 Uiso 1 1 calc R . .
C62 C 0.6483(4) 0.0565(3) 0.2351(2) 0.0767(19) Uani 1 1 d . . .
H62 H 0.6083 0.0714 0.2157 0.092 Uiso 1 1 calc R . .
C63 C 0.6477(4) 0.0072(3) 0.2492(3) 0.085(2) Uani 1 1 d . . .
H63 H 0.6075 -0.0167 0.2411 0.102 Uiso 1 1 calc R . .
C64 C 0.7192(4) -0.0009(3) 0.2783(3) 0.085(2) Uani 1 1 d . . .
H64 H 0.7341 -0.0308 0.2930 0.102 Uiso 1 1 calc R . .
C65 C 0.7631(4) 0.0444(3) 0.2806(3) 0.086(2) Uani 1 1 d . . .
H65 H 0.8134 0.0500 0.2965 0.103 Uiso 1 1 calc R . .
C66 C 0.7168(4) 0.0807(3) 0.2541(2) 0.0780(19) Uani 1 1 d . . .
H66 H 0.7305 0.1144 0.2504 0.094 Uiso 1 1 calc R . .
C67 C 0.4953(3) -0.01919(18) 0.3386(2) 0.0541(15) Uani 1 1 d . . .
H67 H 0.4754 -0.0199 0.3059 0.065 Uiso 1 1 calc R . .
C68 C 0.5507(4) -0.0663(2) 0.3457(3) 0.085(2) Uani 1 1 d . . .
H68A H 0.5728 -0.0665 0.3772 0.128 Uiso 1 1 calc R . .
H68B H 0.5963 -0.0658 0.3235 0.128 Uiso 1 1 calc R . .
H68C H 0.5174 -0.0959 0.3408 0.128 Uiso 1 1 calc R . .
C69 C 0.4391(4) -0.0152(2) 0.4186(2) 0.082(2) Uani 1 1 d . . .
H69A H 0.4660 -0.0455 0.4289 0.123 Uiso 1 1 calc R . .
H69B H 0.3880 -0.0104 0.4361 0.123 Uiso 1 1 calc R . .
H69C H 0.4760 0.0127 0.4239 0.123 Uiso 1 1 calc R . .
C70 C 0.3661(4) -0.0625(2) 0.3618(3) 0.086(2) Uani 1 1 d . . .
H70A H 0.3895 -0.0908 0.3781 0.129 Uiso 1 1 calc R . .
H70B H 0.3625 -0.0698 0.3288 0.129 Uiso 1 1 calc R . .
H70C H 0.3109 -0.0555 0.3739 0.129 Uiso 1 1 calc R . .
C71 C 0.1192(3) 0.02477(16) 0.27792(16) 0.0374(11) Uani 1 1 d . . .
C72 C 0.1335(3) -0.01499(15) 0.24397(16) 0.0368(12) Uani 1 1 d . . .
C73 C 0.0620(3) -0.01706(17) 0.21403(19) 0.0523(14) Uani 1 1 d . . .
H73 H 0.0551 -0.0394 0.1892 0.063 Uiso 1 1 calc R . .
C74 C 0.0050(3) 0.01851(18) 0.22705(18) 0.0507(14) Uani 1 1 d . . .
H74 H -0.0464 0.0248 0.2125 0.061 Uiso 1 1 calc R . .
C75 C 0.0377(3) 0.04429(16) 0.26663(16) 0.0389(12) Uani 1 1 d . . .
H75 H 0.0105 0.0700 0.2828 0.047 Uiso 1 1 calc R . .
C76 C 0.0195(4) -0.0520(2) 0.3471(2) 0.0647(16) Uani 1 1 d . . .
H76 H 0.0490 -0.0376 0.3720 0.078 Uiso 1 1 calc R . .
C77 C 0.0480(4) -0.0911(2) 0.3191(2) 0.0669(17) Uani 1 1 d . . .
H77 H 0.0995 -0.1075 0.3216 0.080 Uiso 1 1 calc R . .
C78 C -0.0157(4) -0.10147(18) 0.2861(2) 0.0717(18) Uani 1 1 d . . .
H78 H -0.0143 -0.1263 0.2630 0.086 Uiso 1 1 calc R . .
C79 C -0.0819(3) -0.06774(19) 0.2942(2) 0.0630(16) Uani 1 1 d . . .
H79 H -0.1317 -0.0660 0.2770 0.076 Uiso 1 1 calc R . .
C80 C -0.0608(4) -0.0375(2) 0.3318(2) 0.0623(16) Uani 1 1 d . . .
H80 H -0.0938 -0.0122 0.3447 0.075 Uiso 1 1 calc R . .
C81 C 0.2106(3) -0.04591(16) 0.24216(18) 0.0434(12) Uani 1 1 d . . .
H81 H 0.2284 -0.0513 0.2748 0.052 Uiso 1 1 calc R . .
C82 C 0.1967(3) -0.09720(17) 0.2208(2) 0.0641(16) Uani 1 1 d . . .
H82A H 0.1801 -0.0936 0.1884 0.096 Uiso 1 1 calc R . .
H82B H 0.1533 -0.1144 0.2379 0.096 Uiso 1 1 calc R . .
H82C H 0.2479 -0.1162 0.2224 0.096 Uiso 1 1 calc R . .
C83 C 0.3599(3) -0.0411(2) 0.2235(2) 0.0667(17) Uani 1 1 d . . .
H83A H 0.3687 -0.0506 0.2558 0.100 Uiso 1 1 calc R . .
H83B H 0.4033 -0.0183 0.2139 0.100 Uiso 1 1 calc R . .
H83C H 0.3614 -0.0705 0.2039 0.100 Uiso 1 1 calc R . .
C84 C 0.2610(4) -0.0074(2) 0.1690(2) 0.0644(16) Uani 1 1 d . . .
H84A H 0.2670 -0.0382 0.1516 0.097 Uiso 1 1 calc R . .
H84B H 0.3001 0.0169 0.1571 0.097 Uiso 1 1 calc R . .
H84C H 0.2047 0.0050 0.1654 0.097 Uiso 1 1 calc R . .
O1 O 0.1930(2) 0.35204(12) 0.33148(16) 0.0728(12) Uani 1 1 d . . .
C85 C 0.1311(4) 0.3761(2) 0.3594(3) 0.102(3) Uani 1 1 d . . .
H85A H 0.1375 0.3669 0.3923 0.122 Uiso 1 1 calc R . .
H85B H 0.0752 0.3666 0.3491 0.122 Uiso 1 1 calc R . .
C86 C 0.1441(5) 0.4304(3) 0.3533(3) 0.105(3) Uani 1 1 d . . .
H86A H 0.1042 0.4439 0.3308 0.125 Uiso 1 1 calc R . .
H86B H 0.1375 0.4478 0.3830 0.125 Uiso 1 1 calc R . .
C87 C 0.2288(6) 0.4354(2) 0.3360(3) 0.107(3) Uani 1 1 d . . .
H87A H 0.2685 0.4383 0.3618 0.129 Uiso 1 1 calc R . .
H87B H 0.2342 0.4646 0.3157 0.129 Uiso 1 1 calc R . .
C88 C 0.2423(4) 0.3889(2) 0.3094(2) 0.0724(18) Uani 1 1 d . . .
H88A H 0.2252 0.3931 0.2769 0.087 Uiso 1 1 calc R . .
H88B H 0.3012 0.3795 0.3101 0.087 Uiso 1 1 calc R . .
Li1 Li 0.2146(5) 0.2828(3) 0.3281(3) 0.0420(19) Uani 1 1 d . . .
Li2 Li 0.2454(5) 0.2171(3) 0.2499(3) 0.042(2) Uani 1 1 d D . .
Li3 Li 0.2513(5) 0.1984(3) 0.3892(3) 0.046(2) Uani 1 1 d D . .
Li4 Li 0.4108(5) 0.1825(3) 0.2579(3) 0.045(2) Uani 1 1 d . A .
Li5 Li 0.4088(5) 0.1502(3) 0.3564(3) 0.048(2) Uani 1 1 d . . .
Li6 Li 0.1402(5) 0.1234(3) 0.3700(3) 0.0382(18) Uani 1 1 d . A .
Li7 Li 0.1509(5) 0.1213(3) 0.2659(3) 0.050(2) Uani 1 1 d . . .
Li8 Li 0.2797(5) 0.1375(3) 0.3118(3) 0.044(2) Uani 1 1 d . . .
Li9 Li 0.3475(5) 0.0458(3) 0.3480(3) 0.051(2) Uani 1 1 d . A .
Li10 Li 0.2905(5) 0.0510(3) 0.2554(3) 0.043(2) Uani 1 1 d . A .
Li11 Li 0.2039(5) 0.0332(3) 0.4074(3) 0.052(2) Uani 1 1 d . . .
Li12 Li 0.4188(5) 0.0912(3) 0.2002(3) 0.055(2) Uani 1 1 d . . .
O2 O 0.1553(6) -0.0069(3) 0.4599(3) 0.069(3) Uiso 0.474(8) 1 d PD A -1
C89 C 0.1569(10) -0.0595(4) 0.4610(5) 0.0936(17) Uiso 0.474(8) 1 d PD A -1
H89A H 0.2080 -0.0725 0.4751 0.112 Uiso 0.474(8) 1 calc PR A -1
H89B H 0.1487 -0.0742 0.4300 0.112 Uiso 0.474(8) 1 calc PR A -1
C90 C 0.0790(17) -0.0666(7) 0.4934(12) 0.273(6) Uiso 0.474(8) 1 d PD A -1
H90A H 0.0918 -0.0911 0.5177 0.328 Uiso 0.474(8) 1 calc PR A -1
H90B H 0.0322 -0.0792 0.4750 0.328 Uiso 0.474(8) 1 calc PR A -1
C91 C 0.0541(13) -0.0157(9) 0.5169(9) 0.273(6) Uiso 0.474(8) 1 d PD A -1
H91A H 0.0069 0.0004 0.5014 0.328 Uiso 0.474(8) 1 calc PR A -1
H91B H 0.0431 -0.0190 0.5504 0.328 Uiso 0.474(8) 1 calc PR A -1
C92 C 0.1365(9) 0.0097(5) 0.5067(4) 0.0936(17) Uiso 0.474(8) 1 d PD A -1
H92A H 0.1309 0.0459 0.5080 0.112 Uiso 0.474(8) 1 calc PR A -1
H92B H 0.1796 -0.0009 0.5288 0.112 Uiso 0.474(8) 1 calc PR A -1
O3 O 0.4810(5) 0.0768(3) 0.1411(3) 0.058(3) Uiso 0.519(8) 1 d PD B -1
C93 C 0.5231(9) 0.0313(4) 0.1274(5) 0.0936(17) Uiso 0.519(8) 1 d PD B -1
H93A H 0.5130 0.0045 0.1498 0.112 Uiso 0.519(8) 1 calc PR B -1
H93B H 0.5832 0.0364 0.1240 0.112 Uiso 0.519(8) 1 calc PR B -1
C94 C 0.4801(19) 0.0203(7) 0.0785(6) 0.273(6) Uiso 0.519(8) 1 d PD B -1
H94A H 0.5117 -0.0029 0.0590 0.328 Uiso 0.519(8) 1 calc PR B -1
H94B H 0.4220 0.0096 0.0813 0.328 Uiso 0.519(8) 1 calc PR B -1
C95 C 0.490(2) 0.0766(8) 0.0631(4) 0.273(6) Uiso 0.519(8) 1 d PD B -1
H95A H 0.4425 0.0860 0.0435 0.328 Uiso 0.519(8) 1 calc PR B -1
H95B H 0.5406 0.0801 0.0443 0.328 Uiso 0.519(8) 1 calc PR B -1
C96 C 0.4951(9) 0.1129(4) 0.1067(4) 0.0936(17) Uiso 0.519(8) 1 d PD B -1
H96A H 0.5499 0.1286 0.1098 0.112 Uiso 0.519(8) 1 calc PR B -1
H96B H 0.4515 0.1384 0.1062 0.112 Uiso 0.519(8) 1 calc PR B -1
O2F O 0.1656(5) -0.0204(3) 0.4467(3) 0.053(3) Uiso 0.526(8) 1 d PD A -2
C89F C 0.1890(8) -0.0697(4) 0.4386(5) 0.0936(17) Uiso 0.526(8) 1 d PD A -2
H89C H 0.2368 -0.0788 0.4581 0.112 Uiso 0.526(8) 1 calc PR A -2
H89D H 0.2037 -0.0747 0.4058 0.112 Uiso 0.526(8) 1 calc PR A -2
C90F C 0.1132(13) -0.1005(5) 0.4516(11) 0.273(6) Uiso 0.526(8) 1 d PD A -2
H90C H 0.1284 -0.1275 0.4728 0.328 Uiso 0.526(8) 1 calc PR A -2
H90D H 0.0870 -0.1146 0.4237 0.328 Uiso 0.526(8) 1 calc PR A -2
C91F C 0.0544(13) -0.0631(8) 0.4758(10) 0.273(6) Uiso 0.526(8) 1 d PD A -2
H91C H 0.0078 -0.0542 0.4555 0.328 Uiso 0.526(8) 1 calc PR A -2
H91D H 0.0325 -0.0768 0.5050 0.328 Uiso 0.526(8) 1 calc PR A -2
C92F C 0.1101(7) -0.0181(5) 0.4853(4) 0.0936(17) Uiso 0.526(8) 1 d PD A -2
H92C H 0.0781 0.0129 0.4853 0.112 Uiso 0.526(8) 1 calc PR A -2
H92D H 0.1398 -0.0214 0.5150 0.112 Uiso 0.526(8) 1 calc PR A -2
O3F O 0.4821(5) 0.0617(4) 0.1499(3) 0.064(3) Uiso 0.481(8) 1 d PD B -2
C93F C 0.4996(10) 0.0113(4) 0.1414(5) 0.0936(17) Uiso 0.481(8) 1 d PD B -2
H93C H 0.4506 -0.0093 0.1476 0.112 Uiso 0.481(8) 1 calc PR B -2
H93D H 0.5456 -0.0001 0.1611 0.112 Uiso 0.481(8) 1 calc PR B -2
C94F C 0.5232(19) 0.0091(8) 0.0902(6) 0.273(6) Uiso 0.481(8) 1 d PD B -2
H94C H 0.4778 0.0181 0.0691 0.328 Uiso 0.481(8) 1 calc PR B -2
H94D H 0.5485 -0.0225 0.0809 0.328 Uiso 0.481(8) 1 calc PR B -2
C95F C 0.5887(14) 0.0522(8) 0.0982(10) 0.273(6) Uiso 0.481(8) 1 d PD B -2
H95C H 0.6340 0.0416 0.1188 0.328 Uiso 0.481(8) 1 calc PR B -2
H95D H 0.6120 0.0639 0.0686 0.328 Uiso 0.481(8) 1 calc PR B -2
C96F C 0.5333(9) 0.0928(4) 0.1217(5) 0.0936(17) Uiso 0.481(8) 1 d PD B -2
H96C H 0.5663 0.1158 0.1406 0.112 Uiso 0.481(8) 1 calc PR B -2
H96D H 0.5006 0.1114 0.0988 0.112 Uiso 0.481(8) 1 calc PR B -2
C100 C 0.7454(13) 0.3113(7) 0.1168(7) 0.356(11) Uiso 1 1 d D . .
H10A H 0.7653 0.3417 0.1310 0.535 Uiso 1 1 calc R . .
H10B H 0.6877 0.3059 0.1253 0.535 Uiso 1 1 calc R . .
H10C H 0.7500 0.3138 0.0831 0.535 Uiso 1 1 calc R . .
C101 C 0.7978(14) 0.2678(7) 0.1340(8) 0.390(13) Uiso 1 1 d D . .
H10D H 0.8565 0.2738 0.1264 0.469 Uiso 1 1 calc R . .
H10E H 0.7928 0.2650 0.1679 0.469 Uiso 1 1 calc R . .
C102 C 0.7706(14) 0.2213(7) 0.1122(8) 0.374(13) Uiso 1 1 d D . .
H10F H 0.7770 0.2241 0.0783 0.449 Uiso 1 1 calc R . .
H10G H 0.7114 0.2162 0.1189 0.449 Uiso 1 1 calc R . .
C103 C 0.8183(13) 0.1771(6) 0.1288(8) 0.350(11) Uiso 1 1 d D . .
H10H H 0.8707 0.1757 0.1113 0.420 Uiso 1 1 calc R . .
H10I H 0.8327 0.1825 0.1617 0.420 Uiso 1 1 calc R . .
C104 C 0.7794(12) 0.1307(7) 0.1252(8) 0.353(11) Uiso 1 1 d D . .
H10J H 0.7474 0.1319 0.0961 0.424 Uiso 1 1 calc R . .
H10K H 0.7384 0.1298 0.1505 0.424 Uiso 1 1 calc R . .
C105 C 0.8202(12) 0.0806(6) 0.1256(7) 0.335(10) Uiso 1 1 d D . .
H10L H 0.7780 0.0550 0.1229 0.503 Uiso 1 1 calc R . .
H10M H 0.8504 0.0763 0.1547 0.503 Uiso 1 1 calc R . .
H10N H 0.8586 0.0781 0.0996 0.503 Uiso 1 1 calc R . .

loop_
_atom_site_aniso_label
_atom_site_aniso_U_11
_atom_site_aniso_U_22
_atom_site_aniso_U_33
_atom_site_aniso_U_23
_atom_site_aniso_U_13
_atom_site_aniso_U_12
Fe1 0.0390(4) 0.0399(4) 0.0478(4) -0.0029(3) -0.0037(3) -0.0119(3)
Fe2 0.0288(3) 0.0347(4) 0.0572(5) -0.0010(3) -0.0023(3) 0.0036(3)
Fe3 0.0596(5) 0.0568(5) 0.0403(4) -0.0098(4) -0.0050(4) 0.0001(4)
Fe4 0.0663(5) 0.0609(5) 0.0453(5) 0.0160(4) -0.0183(4) -0.0233(4)
Fe5 0.0361(4) 0.0625(5) 0.0789(6) -0.0181(5) -0.0130(4) 0.0093(4)
Fe6 0.0367(4) 0.0313(4) 0.0633(5) -0.0074(3) -0.0065(4) -0.0038(3)
P1 0.0298(6) 0.0338(7) 0.0357(7) -0.0054(6) -0.0002(5) -0.0035(5)
P2 0.0265(6) 0.0310(6) 0.0404(7) -0.0004(6) 0.0000(5) -0.0004(5)
P3 0.0381(7) 0.0347(6) 0.0383(7) -0.0070(6) -0.0007(6) 0.0014(5)
P4 0.0386(7) 0.0352(7) 0.0370(7) -0.0018(6) -0.0060(6) -0.0005(6)
P5 0.0321(6) 0.0398(7) 0.0506(8) -0.0087(6) -0.0004(6) 0.0054(5)
P6 0.0354(7) 0.0296(6) 0.0443(8) -0.0047(6) -0.0035(6) -0.0017(5)
N1 0.043(2) 0.057(3) 0.042(3) -0.007(2) 0.004(2) -0.006(2)
N2 0.045(2) 0.034(2) 0.036(2) 0.0011(18) 0.0055(19) -0.0049(19)
N3 0.052(2) 0.039(2) 0.046(3) 0.004(2) 0.005(2) 0.006(2)
N4 0.039(2) 0.044(3) 0.057(3) -0.013(2) 0.011(2) -0.0035(19)
N5 0.064(3) 0.047(3) 0.080(4) 0.007(3) -0.008(3) 0.015(2)
N6 0.041(2) 0.040(2) 0.060(3) -0.014(2) -0.001(2) 0.0019(19)
C1 0.036(3) 0.032(3) 0.041(3) -0.006(2) -0.002(2) 0.000(2)
C2 0.028(2) 0.043(3) 0.042(3) -0.001(2) 0.000(2) -0.011(2)
C3 0.034(3) 0.066(4) 0.062(4) -0.010(3) 0.001(3) -0.017(3)
C4 0.044(3) 0.052(3) 0.078(5) 0.000(3) -0.023(3) -0.004(3)
C5 0.045(3) 0.039(3) 0.035(3) 0.001(2) -0.005(2) -0.005(2)
C6 0.053(3) 0.051(3) 0.068(4) -0.002(3) -0.010(3) -0.013(3)
C7 0.076(4) 0.046(3) 0.057(4) 0.006(3) -0.007(3) -0.007(3)
C8 0.063(4) 0.047(3) 0.069(4) 0.005(3) 0.000(3) -0.021(3)
C9 0.060(4) 0.053(3) 0.062(4) -0.006(3) -0.006(3) -0.020(3)
C10 0.053(3) 0.048(3) 0.050(4) -0.015(3) 0.008(3) -0.018(3)
C11 0.039(3) 0.053(3) 0.051(3) -0.007(3) 0.008(2) -0.007(2)
C12 0.071(4) 0.066(4) 0.066(4) 0.002(3) 0.018(3) -0.027(3)
C13 0.069(4) 0.103(5) 0.052(4) -0.001(4) 0.002(3) -0.009(4)
C14 0.052(3) 0.071(4) 0.066(4) -0.022(3) 0.016(3) 0.002(3)
C15 0.030(2) 0.026(2) 0.041(3) 0.001(2) 0.005(2) 0.0062(19)
C16 0.030(2) 0.028(2) 0.044(3) -0.001(2) 0.007(2) 0.002(2)
C17 0.026(2) 0.040(3) 0.062(4) -0.007(3) 0.004(3) -0.004(2)
C18 0.038(3) 0.041(3) 0.051(4) -0.004(2) -0.013(3) -0.005(2)
C19 0.039(3) 0.034(3) 0.038(3) 0.005(2) -0.005(2) -0.002(2)
C20 0.048(3) 0.040(3) 0.079(4) 0.002(3) -0.002(3) 0.009(2)
C21 0.055(4) 0.042(3) 0.078(4) -0.018(3) -0.002(3) 0.009(3)
C22 0.041(3) 0.050(3) 0.090(5) 0.004(3) 0.010(3) 0.014(3)
C23 0.041(3) 0.048(3) 0.105(6) -0.001(3) -0.019(3) 0.015(3)
C24 0.068(4) 0.041(3) 0.069(4) 0.015(3) -0.001(3) 0.019(3)
C25 0.040(3) 0.044(3) 0.039(3) -0.004(2) 0.013(2) -0.004(2)
C26 0.058(4) 0.071(4) 0.060(4) 0.005(3) 0.023(3) 0.015(3)
C27 0.070(4) 0.060(4) 0.042(3) 0.001(3) 0.009(3) -0.006(3)
C28 0.056(3) 0.041(3) 0.068(4) 0.004(3) 0.010(3) -0.001(3)
C29 0.038(3) 0.041(3) 0.042(3) -0.005(2) 0.013(2) 0.003(2)
C30 0.043(3) 0.053(3) 0.041(3) 0.001(3) 0.002(2) 0.008(3)
C31 0.052(3) 0.078(4) 0.045(3) 0.000(3) -0.016(3) 0.010(3)
C32 0.041(3) 0.073(4) 0.073(4) -0.015(3) -0.015(3) -0.004(3)
C33 0.042(3) 0.046(3) 0.057(4) -0.010(3) 0.000(3) -0.006(2)
C34 0.086(5) 0.068(4) 0.056(4) -0.017(3) 0.012(3) 0.005(4)
C35 0.109(6) 0.078(5) 0.058(4) -0.018(4) 0.030(4) -0.011(4)
C36 0.123(6) 0.084(5) 0.041(4) -0.005(3) -0.005(4) 0.014(5)
C37 0.105(6) 0.108(6) 0.061(5) -0.036(4) -0.004(4) -0.009(5)
C38 0.110(6) 0.064(4) 0.055(4) -0.019(3) 0.004(4) 0.002(4)
C39 0.057(3) 0.046(3) 0.040(3) -0.002(3) 0.007(3) 0.001(3)
C40 0.110(5) 0.058(4) 0.052(4) 0.008(3) 0.011(4) 0.002(4)
C41 0.066(4) 0.059(4) 0.067(4) -0.006(3) 0.006(3) 0.015(3)
C42 0.080(4) 0.049(3) 0.074(4) -0.008(3) -0.001(3) -0.007(3)
C43 0.032(3) 0.044(3) 0.038(3) 0.005(2) -0.001(2) -0.006(2)
C44 0.046(3) 0.052(3) 0.027(3) 0.001(2) 0.001(2) -0.021(2)
C45 0.059(4) 0.063(4) 0.038(3) -0.001(3) -0.012(3) -0.024(3)
C46 0.043(3) 0.065(4) 0.074(4) 0.021(3) -0.026(3) -0.023(3)
C47 0.036(3) 0.045(3) 0.063(4) 0.008(3) -0.009(3) -0.005(2)
C48 0.074(4) 0.059(4) 0.059(4) 0.018(3) -0.009(3) -0.023(3)
C49 0.109(6) 0.063(4) 0.060(4) 0.013(4) 0.019(4) -0.019(4)
C50 0.246(13) 0.075(6) 0.044(5) 0.012(4) 0.016(7) -0.046(7)
C51 0.191(12) 0.150(10) 0.086(8) 0.062(7) -0.077(8) -0.072(9)
C52 0.110(6) 0.078(5) 0.090(6) 0.039(4) -0.009(5) -0.008(4)
C53 0.047(3) 0.049(3) 0.040(3) -0.010(3) 0.013(2) -0.019(2)
C54 0.096(5) 0.087(5) 0.053(4) -0.023(4) 0.027(3) -0.019(4)
C55 0.051(4) 0.067(4) 0.100(5) -0.020(4) 0.016(3) -0.001(3)
C56 0.070(4) 0.046(3) 0.060(4) -0.010(3) 0.006(3) -0.018(3)
C57 0.047(3) 0.046(3) 0.050(3) -0.015(3) 0.004(3) 0.007(3)
C58 0.051(3) 0.044(3) 0.058(4) -0.008(3) -0.020(3) 0.014(3)
C59 0.070(4) 0.055(4) 0.076(4) -0.001(3) -0.035(3) 0.003(3)
C60 0.059(4) 0.076(4) 0.066(4) -0.019(3) -0.023(3) 0.006(3)
C61 0.047(3) 0.054(3) 0.060(4) -0.018(3) -0.008(3) -0.002(3)
C62 0.044(4) 0.107(6) 0.079(5) -0.020(4) 0.001(3) 0.020(4)
C63 0.042(4) 0.100(6) 0.113(6) -0.048(5) 0.010(4) 0.000(4)
C64 0.046(4) 0.086(5) 0.123(6) -0.025(4) -0.002(4) 0.024(4)
C65 0.036(3) 0.101(5) 0.121(6) -0.033(5) -0.007(4) 0.007(4)
C66 0.045(4) 0.097(5) 0.092(5) -0.007(4) 0.007(4) 0.001(4)
C67 0.043(3) 0.049(3) 0.070(4) -0.014(3) -0.011(3) 0.011(2)
C68 0.078(5) 0.053(4) 0.125(6) -0.009(4) -0.013(4) 0.014(3)
C69 0.105(5) 0.059(4) 0.081(5) 0.006(4) -0.006(4) 0.027(4)
C70 0.078(4) 0.048(4) 0.134(6) 0.012(4) -0.001(4) -0.005(3)
C71 0.039(3) 0.031(2) 0.043(3) 0.002(2) -0.002(2) -0.001(2)
C72 0.045(3) 0.026(3) 0.040(3) -0.008(2) -0.009(2) -0.002(2)
C73 0.047(3) 0.039(3) 0.071(4) -0.020(3) -0.013(3) -0.001(2)
C74 0.043(3) 0.048(3) 0.061(4) -0.006(3) -0.012(3) 0.000(2)
C75 0.035(3) 0.033(3) 0.049(3) -0.002(2) -0.004(2) 0.002(2)
C76 0.070(4) 0.053(4) 0.071(4) 0.013(3) -0.011(3) -0.019(3)
C77 0.055(4) 0.047(3) 0.099(5) 0.011(3) 0.000(4) 0.003(3)
C78 0.068(4) 0.040(3) 0.107(5) -0.020(3) 0.024(4) -0.017(3)
C79 0.038(3) 0.057(3) 0.093(5) -0.020(3) -0.001(3) -0.005(3)
C80 0.057(4) 0.050(3) 0.080(4) -0.010(3) 0.015(3) -0.009(3)
C81 0.040(3) 0.030(3) 0.060(3) -0.012(2) -0.001(2) -0.004(2)
C82 0.066(4) 0.035(3) 0.092(4) -0.023(3) 0.008(3) -0.004(3)
C83 0.046(3) 0.058(4) 0.096(5) -0.033(3) 0.008(3) 0.016(3)
C84 0.068(4) 0.062(4) 0.063(4) -0.013(3) 0.014(3) -0.005(3)
O1 0.069(3) 0.037(2) 0.113(3) -0.010(2) 0.012(2) 0.0038(19)
C85 0.087(5) 0.056(4) 0.163(7) -0.046(5) 0.034(5) 0.002(4)
C86 0.106(6) 0.080(5) 0.127(7) -0.018(5) 0.025(5) 0.022(4)
C87 0.162(8) 0.054(4) 0.107(6) -0.009(4) 0.046(6) -0.038(4)
C88 0.098(5) 0.051(4) 0.069(4) 0.001(3) 0.004(4) -0.006(3)
Li1 0.039(4) 0.036(4) 0.051(5) -0.009(4) 0.003(4) -0.003(4)
Li2 0.049(5) 0.033(4) 0.044(5) 0.002(4) 0.003(4) 0.001(4)
Li3 0.040(4) 0.045(5) 0.055(5) -0.008(4) 0.007(4) -0.005(4)
Li4 0.035(4) 0.048(5) 0.052(5) -0.014(4) -0.001(4) -0.003(4)
Li5 0.046(5) 0.046(5) 0.053(6) -0.005(4) 0.000(4) -0.002(4)
Li6 0.047(5) 0.034(4) 0.034(4) -0.008(4) 0.005(4) 0.009(4)
Li7 0.050(5) 0.050(5) 0.050(5) 0.002(4) -0.006(4) 0.002(4)
Li8 0.043(4) 0.048(5) 0.042(5) -0.013(4) -0.004(4) 0.003(4)
Li9 0.046(5) 0.038(5) 0.070(6) -0.008(4) -0.001(4) 0.001(4)
Li10 0.047(5) 0.033(4) 0.049(5) -0.008(4) 0.008(4) 0.000(4)
Li11 0.054(5) 0.054(5) 0.049(5) 0.010(4) -0.008(4) -0.008(4)
Li12 0.052(5) 0.067(6) 0.047(5) -0.025(5) -0.003(4) 0.016(4)

loop_
_atom_type_symbol
_atom_type_description
_atom_type_scat_dispersion_real
_atom_type_scat_dispersion_imag
_atom_type_scat_source
Fe Fe 0.3463 0.8444 'International Tables Vol C Tables 4.2.6.8 and 6.1.1.4'
P P 0.1023 0.0942 'International Tables Vol C Tables 4.2.6.8 and 6.1.1.4'
O O 0.0106 0.0060 'International Tables Vol C Tables 4.2.6.8 and 6.1.1.4'
N N 0.0061 0.0033 'International Tables Vol C Tables 4.2.6.8 and 6.1.1.4'
C C 0.0033 0.0016 'International Tables Vol C Tables 4.2.6.8 and 6.1.1.4'
Li Li -0.0003 0.0001 'International Tables Vol C Tables 4.2.6.8 and 6.1.1.4'
H H 0.0000 0.0000 'International Tables Vol C Tables 4.2.6.8 and 6.1.1.4'

loop_
_geom_angle_atom_site_label_1
_geom_angle_atom_site_label_2
_geom_angle_atom_site_label_3
_geom_angle
_geom_angle_site_symmetry_1
_geom_angle_site_symmetry_3
_geom_angle_publ_flag
C4 Fe1 C7 163.1(2) . . ?
C4 Fe1 C6 155.9(2) . . ?
C7 Fe1 C6 40.1(2) . . ?
C4 Fe1 C3 40.5(2) . . ?
C7 Fe1 C3 125.7(2) . . ?
C6 Fe1 C3 161.6(2) . . ?
C4 Fe1 C5 40.68(19) . . ?
C7 Fe1 C5 154.6(2) . . ?
C6 Fe1 C5 120.2(2) . . ?
C3 Fe1 C5 68.4(2) . . ?
C4 Fe1 C9 108.8(2) . . ?
C7 Fe1 C9 68.3(2) . . ?
C6 Fe1 C9 68.1(2) . . ?
C3 Fe1 C9 122.1(2) . . ?
C5 Fe1 C9 125.4(2) . . ?
C4 Fe1 C10 121.6(2) . . ?
C7 Fe1 C10 67.8(2) . . ?
C6 Fe1 C10 40.4(2) . . ?
C3 Fe1 C10 156.9(2) . . ?
C5 Fe1 C10 107.63(19) . . ?
C9 Fe1 C10 40.4(2) . . ?
C4 Fe1 C2 68.0(2) . . ?
C7 Fe1 C2 107.9(2) . . ?
C6 Fe1 C2 124.4(2) . . ?
C3 Fe1 C2 40.64(18) . . ?
C5 Fe1 C2 67.86(18) . . ?
C9 Fe1 C2 157.2(2) . . ?
C10 Fe1 C2 160.93(19) . . ?
C4 Fe1 C8 125.7(2) . . ?
C7 Fe1 C8 41.4(2) . . ?
C6 Fe1 C8 68.5(2) . . ?
C3 Fe1 C8 108.5(2) . . ?
C5 Fe1 C8 162.3(2) . . ?
C9 Fe1 C8 40.2(2) . . ?
C10 Fe1 C8 68.0(2) . . ?
C2 Fe1 C8 121.9(2) . . ?
C4 Fe1 C1 68.47(18) . . ?
C7 Fe1 C1 119.8(2) . . ?
C6 Fe1 C1 106.41(19) . . ?
C3 Fe1 C1 68.69(18) . . ?
C5 Fe1 C1 40.55(17) . . ?
C9 Fe1 C1 161.3(2) . . ?
C10 Fe1 C1 124.06(19) . . ?
C2 Fe1 C1 40.52(16) . . ?
C8 Fe1 C1 156.2(2) . . ?
C17 Fe2 C24 151.3(2) . . ?
C17 Fe2 C20 167.2(2) . . ?
C24 Fe2 C20 41.2(2) . . ?
C17 Fe2 C19 68.23(18) . . ?
C24 Fe2 C19 107.5(2) . . ?
C20 Fe2 C19 115.0(2) . . ?
C17 Fe2 C18 40.79(19) . . ?
C24 Fe2 C18 117.2(2) . . ?
C20 Fe2 C18 149.1(2) . . ?
C19 Fe2 C18 40.84(18) . . ?
C17 Fe2 C16 40.53(18) . . ?
C24 Fe2 C16 166.3(2) . . ?
C20 Fe2 C16 127.8(2) . . ?
C19 Fe2 C16 67.86(18) . . ?
C18 Fe2 C16 68.43(19) . . ?
C17 Fe2 C23 120.0(2) . . ?
C24 Fe2 C23 40.3(2) . . ?
C20 Fe2 C23 68.2(2) . . ?
C19 Fe2 C23 130.8(2) . . ?
C18 Fe2 C23 110.5(2) . . ?
C16 Fe2 C23 152.1(2) . . ?
C17 Fe2 C21 130.4(2) . . ?
C24 Fe2 C21 68.8(2) . . ?
C20 Fe2 C21 40.6(2) . . ?
C19 Fe2 C21 147.5(2) . . ?
C18 Fe2 C21 170.0(2) . . ?
C16 Fe2 C21 107.8(2) . . ?
C23 Fe2 C21 68.2(2) . . ?
C17 Fe2 C22 111.3(2) . . ?
C24 Fe2 C22 67.9(2) . . ?
C20 Fe2 C22 67.7(2) . . ?
C19 Fe2 C22 170.3(2) . . ?
C18 Fe2 C22 132.6(2) . . ?
C16 Fe2 C22 118.6(2) . . ?
C23 Fe2 C22 40.4(2) . . ?
C21 Fe2 C22 40.2(2) . . ?
C17 Fe2 C15 68.94(17) . . ?
C24 Fe2 C15 127.3(2) . . ?
C20 Fe2 C15 105.02(19) . . ?
C19 Fe2 C15 40.41(16) . . ?
C18 Fe2 C15 69.03(18) . . ?
C16 Fe2 C15 40.98(16) . . ?
C23 Fe2 C15 166.7(2) . . ?
C21 Fe2 C15 114.66(19) . . ?
C22 Fe2 C15 149.2(2) . . ?
C32 Fe3 C31 40.8(2) . . ?
C32 Fe3 C34 151.3(3) . . ?
C31 Fe3 C34 165.4(3) . . ?
C32 Fe3 C35 167.0(3) . . ?
C31 Fe3 C35 129.0(3) . . ?
C34 Fe3 C35 40.6(2) . . ?
C32 Fe3 C38 118.7(3) . . ?
C31 Fe3 C38 154.0(3) . . ?
C34 Fe3 C38 40.2(2) . . ?
C35 Fe3 C38 67.7(3) . . ?
C32 Fe3 C30 68.8(2) . . ?
C31 Fe3 C30 41.23(19) . . ?
C34 Fe3 C30 126.0(2) . . ?
C35 Fe3 C30 108.6(2) . . ?
C38 Fe3 C30 162.6(3) . . ?
C32 Fe3 C37 109.9(3) . . ?
C31 Fe3 C37 122.0(3) . . ?
C34 Fe3 C37 67.1(3) . . ?
C35 Fe3 C37 67.1(3) . . ?
C38 Fe3 C37 39.7(3) . . ?
C30 Fe3 C37 156.3(3) . . ?
C32 Fe3 C33 40.8(2) . . ?
C31 Fe3 C33 68.5(2) . . ?
C34 Fe3 C33 116.5(2) . . ?
C35 Fe3 C33 151.2(3) . . ?
C38 Fe3 C33 106.5(2) . . ?
C30 Fe3 C33 68.2(2) . . ?
C37 Fe3 C33 127.3(3) . . ?
C32 Fe3 C36 129.3(3) . . ?
C31 Fe3 C36 110.6(3) . . ?
C34 Fe3 C36 68.1(3) . . ?
C35 Fe3 C36 40.2(3) . . ?
C38 Fe3 C36 67.8(3) . . ?
C30 Fe3 C36 121.1(3) . . ?
C37 Fe3 C36 40.3(3) . . ?
C33 Fe3 C36 165.9(3) . . ?
C32 Fe3 C29 69.19(19) . . ?
C31 Fe3 C29 69.55(19) . . ?
C34 Fe3 C29 104.8(2) . . ?
C35 Fe3 C29 117.8(3) . . ?
C38 Fe3 C29 124.2(2) . . ?
C30 Fe3 C29 41.10(18) . . ?
C37 Fe3 C29 162.3(3) . . ?
C33 Fe3 C29 40.56(17) . . ?
C36 Fe3 C29 153.4(3) . . ?
C51 Fe4 C47 129.2(5) . . ?
C51 Fe4 C45 121.9(3) . . ?
C47 Fe4 C45 68.0(2) . . ?
C51 Fe4 C48 66.9(3) . . ?
C47 Fe4 C48 117.8(2) . . ?
C45 Fe4 C48 164.5(3) . . ?
C51 Fe4 C44 155.1(4) . . ?
C47 Fe4 C44 68.00(19) . . ?
C45 Fe4 C44 41.45(18) . . ?
C48 Fe4 C44 125.2(2) . . ?
C51 Fe4 C46 111.5(4) . . ?
C47 Fe4 C46 40.2(2) . . ?
C45 Fe4 C46 40.4(2) . . ?
C48 Fe4 C46 152.5(3) . . ?
C44 Fe4 C46 68.5(2) . . ?
C51 Fe4 C49 66.8(4) . . ?
C47 Fe4 C49 150.7(3) . . ?
C45 Fe4 C49 128.9(3) . . ?
C48 Fe4 C49 39.5(2) . . ?
C44 Fe4 C49 107.5(2) . . ?
C46 Fe4 C49 167.5(3) . . ?
C51 Fe4 C50 39.6(4) . . ?
C47 Fe4 C50 166.6(4) . . ?
C45 Fe4 C50 110.0(3) . . ?
C48 Fe4 C50 67.9(3) . . ?
C44 Fe4 C50 120.0(4) . . ?
C46 Fe4 C50 129.8(4) . . ?
C49 Fe4 C50 40.9(3) . . ?
C51 Fe4 C52 40.9(3) . . ?
C47 Fe4 C52 107.5(3) . . ?
C45 Fe4 C52 155.1(3) . . ?
C48 Fe4 C52 39.8(2) . . ?
C44 Fe4 C52 161.7(3) . . ?
C46 Fe4 C52 120.3(3) . . ?
C49 Fe4 C52 67.2(3) . . ?
C50 Fe4 C52 68.4(3) . . ?
C51 Fe4 C43 163.9(5) . . ?
C47 Fe4 C43 40.53(17) . . ?
C45 Fe4 C43 69.31(18) . . ?
C48 Fe4 C43 105.2(2) . . ?
C44 Fe4 C43 40.91(17) . . ?
C46 Fe4 C43 68.57(19) . . ?
C49 Fe4 C43 116.8(3) . . ?
C50 Fe4 C43 152.4(4) . . ?
C52 Fe4 C43 124.2(3) . . ?
C63 Fe5 C62 40.3(3) . . ?
C63 Fe5 C59 129.3(3) . . ?
C62 Fe5 C59 166.0(3) . . ?
C63 Fe5 C64 41.6(3) . . ?
C62 Fe5 C64 68.6(3) . . ?
C59 Fe5 C64 109.6(3) . . ?
C63 Fe5 C60 168.9(3) . . ?
C62 Fe5 C60 150.7(3) . . ?
C59 Fe5 C60 40.6(2) . . ?
C64 Fe5 C60 131.0(3) . . ?
C63 Fe5 C58 106.8(2) . . ?
C62 Fe5 C58 127.0(2) . . ?
C59 Fe5 C58 40.44(19) . . ?
C64 Fe5 C58 117.8(3) . . ?
C60 Fe5 C58 68.1(2) . . ?
C63 Fe5 C61 147.5(3) . . ?
C62 Fe5 C61 115.5(3) . . ?
C59 Fe5 C61 68.8(2) . . ?
C64 Fe5 C61 169.3(2) . . ?
C60 Fe5 C61 41.1(2) . . ?
C58 Fe5 C61 68.4(2) . . ?
C63 Fe5 C66 68.1(3) . . ?
C62 Fe5 C66 39.9(2) . . ?
C59 Fe5 C66 153.7(2) . . ?
C64 Fe5 C66 68.7(3) . . ?
C60 Fe5 C66 119.5(3) . . ?
C58 Fe5 C66 164.5(2) . . ?
C61 Fe5 C66 107.6(3) . . ?
C63 Fe5 C65 68.2(3) . . ?
C62 Fe5 C65 67.7(3) . . ?
C59 Fe5 C65 120.6(3) . . ?
C64 Fe5 C65 40.2(2) . . ?
C60 Fe5 C65 111.5(3) . . ?
C58 Fe5 C65 152.4(3) . . ?
C61 Fe5 C65 130.7(2) . . ?
C66 Fe5 C65 41.0(2) . . ?
C63 Fe5 C57 114.2(2) . . ?
C62 Fe5 C57 105.2(2) . . ?
C59 Fe5 C57 68.8(2) . . ?
C64 Fe5 C57 149.4(2) . . ?
C60 Fe5 C57 68.8(2) . . ?
C58 Fe5 C57 40.76(19) . . ?
C61 Fe5 C57 40.86(18) . . ?
C66 Fe5 C57 126.6(2) . . ?
C65 Fe5 C57 166.8(3) . . ?
C73 Fe6 C76 163.8(2) . . ?
C73 Fe6 C74 39.96(19) . . ?
C76 Fe6 C74 154.1(2) . . ?
C73 Fe6 C77 127.1(2) . . ?
C76 Fe6 C77 40.5(2) . . ?
C74 Fe6 C77 164.9(2) . . ?
C73 Fe6 C75 68.26(19) . . ?
C76 Fe6 C75 118.3(2) . . ?
C74 Fe6 C75 41.26(18) . . ?
C77 Fe6 C75 151.8(2) . . ?
C73 Fe6 C80 154.5(2) . . ?
C76 Fe6 C80 40.9(2) . . ?
C74 Fe6 C80 120.3(2) . . ?
C77 Fe6 C80 68.6(2) . . ?
C75 Fe6 C80 107.8(2) . . ?
C73 Fe6 C79 121.4(2) . . ?
C76 Fe6 C79 67.8(2) . . ?
C74 Fe6 C79 109.7(2) . . ?
C77 Fe6 C79 68.5(2) . . ?
C75 Fe6 C79 127.7(2) . . ?
C80 Fe6 C79 39.9(2) . . ?
C73 Fe6 C78 109.6(2) . . ?
C76 Fe6 C78 67.8(2) . . ?
C74 Fe6 C78 128.2(2) . . ?
C77 Fe6 C78 40.7(2) . . ?
C75 Fe6 C78 165.9(2) . . ?
C80 Fe6 C78 67.8(2) . . ?
C79 Fe6 C78 40.5(2) . . ?
C73 Fe6 C72 41.26(18) . . ?
C76 Fe6 C72 124.8(2) . . ?
C74 Fe6 C72 68.73(19) . . ?
C77 Fe6 C72 106.2(2) . . ?
C75 Fe6 C72 68.60(17) . . ?
C80 Fe6 C72 162.9(2) . . ?
C79 Fe6 C72 155.1(2) . . ?
C78 Fe6 C72 119.6(2) . . ?
C73 Fe6 C71 69.20(18) . . ?
C76 Fe6 C71 105.4(2) . . ?
C74 Fe6 C71 69.36(18) . . ?
C77 Fe6 C71 116.9(2) . . ?
C75 Fe6 C71 40.84(16) . . ?
C80 Fe6 C71 125.3(2) . . ?
C79 Fe6 C71 163.5(2) . . ?
C78 Fe6 C71 152.7(2) . . ?
C72 Fe6 C71 41.14(17) . . ?
C1 P1 Li1 135.6(2) . . ?
C1 P1 Li4 80.6(2) . . ?
Li1 P1 Li4 133.7(3) . . ?
C1 P1 Li3 114.7(2) . . ?
Li1 P1 Li3 71.2(3) . . ?
Li4 P1 Li3 126.3(3) . . ?
C1 P1 Li5 68.9(2) . . ?
Li1 P1 Li5 140.8(3) . . ?
Li4 P1 Li5 69.2(3) . . ?
Li3 P1 Li5 70.1(3) . . ?
C1 P1 Li2 141.3(2) . . ?
Li1 P1 Li2 68.9(3) . . ?
Li4 P1 Li2 65.8(2) . . ?
Li3 P1 Li2 101.0(2) . . ?
Li5 P1 Li2 112.9(2) . . ?
C1 P1 Li8 120.2(2) . . ?
Li1 P1 Li8 102.0(2) . . ?
Li4 P1 Li8 65.2(2) . . ?
Li3 P1 Li8 62.9(2) . . ?
Li5 P1 Li8 53.9(2) . . ?
Li2 P1 Li8 63.0(2) . . ?
C15 P2 Li1 134.6(2) . . ?
C15 P2 Li6 82.1(2) . . ?
Li1 P2 Li6 133.0(3) . . ?
C15 P2 Li2 117.8(2) . . ?
Li1 P2 Li2 69.2(3) . . ?
Li6 P2 Li2 125.7(2) . . ?
C15 P2 Li3 139.8(2) . . ?
Li1 P2 Li3 69.7(3) . . ?
Li6 P2 Li3 64.0(2) . . ?
Li2 P2 Li3 100.0(2) . . ?
C15 P2 Li7 71.4(2) . . ?
Li1 P2 Li7 139.2(3) . . ?
Li6 P2 Li7 70.3(2) . . ?
Li2 P2 Li7 70.3(3) . . ?
Li3 P2 Li7 112.8(2) . . ?
C15 P2 Li8 122.4(2) . . ?
Li1 P2 Li8 101.3(2) . . ?
Li6 P2 Li8 63.6(2) . . ?
Li2 P2 Li8 63.4(2) . . ?
Li3 P2 Li8 62.0(2) . . ?
Li7 P2 Li8 54.5(2) . . ?
C29 P3 Li12 132.8(2) . . ?
C29 P3 Li2 82.3(2) . . ?
Li12 P3 Li2 136.1(3) . . ?
C29 P3 Li10 116.4(2) . . ?
Li12 P3 Li10 68.4(3) . . ?
Li2 P3 Li10 125.5(2) . . ?
C29 P3 Li4 140.8(2) . . ?
Li12 P3 Li4 70.9(3) . . ?
Li2 P3 Li4 65.7(2) . . ?
Li10 P3 Li4 100.9(3) . . ?
C29 P3 Li7 72.5(2) . . ?
Li12 P3 Li7 136.3(3) . . ?
Li2 P3 Li7 70.7(2) . . ?
Li10 P3 Li7 68.2(2) . . ?
Li4 P3 Li7 113.9(2) . . ?
C29 P3 Li8 122.5(2) . . ?
Li12 P3 Li8 102.0(3) . . ?
Li2 P3 Li8 63.7(2) . . ?
Li10 P3 Li8 63.4(2) . . ?
Li4 P3 Li8 63.2(2) . . ?
Li7 P3 Li8 53.6(2) . . ?
C43 P4 Li11 133.0(2) . . ?
C43 P4 Li9 117.7(2) . . ?
Li11 P4 Li9 70.7(3) . . ?
C43 P4 Li3 84.1(2) . . ?
Li11 P4 Li3 131.1(3) . . ?
Li9 P4 Li3 125.6(3) . . ?
C43 P4 Li6 140.7(2) . . ?
Li11 P4 Li6 68.0(3) . . ?
Li9 P4 Li6 100.0(2) . . ?
Li3 P4 Li6 63.9(2) . . ?
C43 P4 Li5 74.2(2) . . ?
Li11 P4 Li5 139.8(3) . . ?
Li9 P4 Li5 69.9(3) . . ?
Li3 P4 Li5 70.0(2) . . ?
Li6 P4 Li5 111.9(2) . . ?
C43 P4 Li8 123.7(2) . . ?
Li11 P4 Li8 102.1(3) . . ?
Li9 P4 Li8 64.6(3) . . ?
Li3 P4 Li8 62.2(2) . . ?
Li6 P4 Li8 61.8(2) . . ?
Li5 P4 Li8 53.1(2) . . ?
C57 P5 Li12 131.2(2) . . ?
C57 P5 Li9 83.7(3) . . ?
Li12 P5 Li9 130.5(3) . . ?
C57 P5 Li4 120.1(2) . . ?
Li12 P5 Li4 71.8(3) . . ?
Li9 P5 Li4 125.8(3) . . ?
C57 P5 Li5 78.3(2) . . ?
Li12 P5 Li5 139.6(3) . . ?
Li9 P5 Li5 70.4(3) . . ?
Li4 P5 Li5 68.8(3) . . ?
C57 P5 Li10 139.2(2) . . ?
Li12 P5 Li10 66.6(3) . . ?
Li9 P5 Li10 64.9(3) . . ?
Li4 P5 Li10 99.7(2) . . ?
Li5 P5 Li10 111.7(2) . . ?
C57 P5 Li8 127.6(2) . . ?
Li12 P5 Li8 100.7(2) . . ?
Li9 P5 Li8 64.0(2) . . ?
Li4 P5 Li8 63.3(2) . . ?
Li5 P5 Li8 53.1(2) . . ?
Li10 P5 Li8 61.7(2) . . ?
C71 P6 Li11 134.0(2) . . ?
C71 P6 Li10 82.1(2) . . ?
Li11 P6 Li10 134.3(3) . . ?
C71 P6 Li6 117.0(2) . . ?
Li11 P6 Li6 69.1(3) . . ?
Li10 P6 Li6 125.4(2) . . ?
C71 P6 Li7 70.8(2) . . ?
Li11 P6 Li7 139.2(3) . . ?
Li10 P6 Li7 69.6(3) . . ?
Li6 P6 Li7 70.4(2) . . ?
C71 P6 Li9 140.9(2) . . ?
Li11 P6 Li9 68.9(3) . . ?
Li10 P6 Li9 65.9(3) . . ?
Li6 P6 Li9 100.2(2) . . ?
Li7 P6 Li9 114.5(3) . . ?
C71 P6 Li8 121.9(2) . . ?
Li11 P6 Li8 101.9(3) . . ?
Li10 P6 Li8 63.8(2) . . ?
Li6 P6 Li8 63.0(2) . . ?
Li7 P6 Li8 54.2(2) . . ?
Li9 P6 Li8 63.8(2) . . ?
C13 N1 C14 109.1(4) . . ?
C13 N1 C11 111.4(4) . . ?
C14 N1 C11 113.4(4) . . ?
C13 N1 Li4 107.7(4) . . ?
C14 N1 Li4 108.4(4) . . ?
C11 N1 Li4 106.6(3) . . ?
C28 N2 C27 109.1(4) . . ?
C28 N2 C25 112.9(4) . . ?
C27 N2 C25 111.4(4) . . ?
C28 N2 Li6 109.2(3) . . ?
C27 N2 Li6 107.0(4) . . ?
C25 N2 Li6 107.0(3) . . ?
C41 N3 C42 108.9(4) . . ?
C41 N3 C39 114.6(4) . . ?
C42 N3 C39 110.6(4) . . ?
C41 N3 Li2 108.8(4) . . ?
C42 N3 Li2 108.0(4) . . ?
C39 N3 Li2 105.8(3) . . ?
C55 N4 C56 108.3(4) . . ?
C55 N4 C53 112.4(4) . . ?
C56 N4 C53 112.2(4) . . ?
C55 N4 Li3 108.4(4) . . ?
C56 N4 Li3 107.6(4) . . ?
C53 N4 Li3 107.7(3) . . ?
C69 N5 C70 108.3(5) . . ?
C69 N5 C67 113.5(5) . . ?
C70 N5 C67 113.0(5) . . ?
C69 N5 Li9 109.2(4) . . ?
C70 N5 Li9 106.6(4) . . ?
C67 N5 Li9 106.0(4) . . ?
C84 N6 C83 109.1(4) . . ?
C84 N6 C81 112.8(4) . . ?
C83 N6 C81 111.7(4) . . ?
C84 N6 Li10 110.6(4) . . ?
C83 N6 Li10 104.7(4) . . ?
C81 N6 Li10 107.5(3) . . ?
C5 C1 C2 104.6(4) . . ?
C5 C1 P1 125.3(3) . . ?
C2 C1 P1 129.9(3) . . ?
C5 C1 Fe1 66.9(2) . . ?
C2 C1 Fe1 67.3(2) . . ?
P1 C1 Fe1 133.7(2) . . ?
C5 C1 Li5 73.3(3) . . ?
C2 C1 Li5 127.0(3) . . ?
P1 C1 Li5 70.3(2) . . ?
Fe1 C1 Li5 140.1(3) . . ?
C3 C2 C1 109.7(4) . . ?
C3 C2 C11 126.6(4) . . ?
C1 C2 C11 123.5(4) . . ?
C3 C2 Fe1 68.7(3) . . ?
C1 C2 Fe1 72.2(3) . . ?
C11 C2 Fe1 130.0(3) . . ?
C4 C3 C2 107.6(4) . . ?
C4 C3 Fe1 69.4(3) . . ?
C2 C3 Fe1 70.6(3) . . ?
C3 C4 C5 108.8(5) . . ?
C3 C4 Fe1 70.1(3) . . ?
C5 C4 Fe1 70.6(3) . . ?
C4 C5 C1 109.3(4) . . ?
C4 C5 Fe1 68.7(3) . . ?
C1 C5 Fe1 72.6(3) . . ?
C4 C5 Li5 125.4(4) . . ?
C1 C5 Li5 74.6(3) . . ?
Fe1 C5 Li5 147.1(3) . . ?
C7 C6 C10 108.6(5) . . ?
C7 C6 Fe1 69.8(3) . . ?
C10 C6 Fe1 70.7(3) . . ?
C6 C7 C8 108.5(5) . . ?
C6 C7 Fe1 70.1(3) . . ?
C8 C7 Fe1 70.5(3) . . ?
C9 C8 C7 106.3(5) . . ?
C9 C8 Fe1 69.4(3) . . ?
C7 C8 Fe1 68.1(3) . . ?
C8 C9 C10 108.8(5) . . ?
C8 C9 Fe1 70.4(3) . . ?
C10 C9 Fe1 70.1(3) . . ?
C6 C10 C9 107.8(5) . . ?
C6 C10 Fe1 68.9(3) . . ?
C9 C10 Fe1 69.6(3) . . ?
N1 C11 C2 109.1(4) . . ?
N1 C11 C12 114.6(4) . . ?
C2 C11 C12 112.1(4) . . ?
C19 C15 C16 104.1(4) . . ?
C19 C15 P2 126.1(3) . . ?
C16 C15 P2 129.8(3) . . ?
C19 C15 Fe2 67.1(2) . . ?
C16 C15 Fe2 67.1(2) . . ?
P2 C15 Fe2 131.0(2) . . ?
C19 C15 Li7 79.1(3) . . ?
C16 C15 Li7 126.3(3) . . ?
P2 C15 Li7 68.4(2) . . ?
Fe2 C15 Li7 146.1(3) . . ?
C17 C16 C15 109.5(4) . . ?
C17 C16 C25 125.6(4) . . ?
C15 C16 C25 124.9(4) . . ?
C17 C16 Fe2 68.9(3) . . ?
C15 C16 Fe2 71.9(2) . . ?
C25 C16 Fe2 126.0(3) . . ?
C16 C17 C18 108.8(4) . . ?
C16 C17 Fe2 70.6(2) . . ?
C18 C17 Fe2 70.3(3) . . ?
C17 C18 C19 106.7(4) . . ?
C17 C18 Fe2 68.9(3) . . ?
C19 C18 Fe2 69.4(3) . . ?
C18 C19 C15 110.9(4) . . ?
C18 C19 Fe2 69.7(3) . . ?
C15 C19 Fe2 72.5(3) . . ?
C21 C20 C24 108.2(5) . . ?
C21 C20 Fe2 70.4(3) . . ?
C24 C20 Fe2 69.3(3) . . ?
C22 C21 C20 107.4(5) . . ?
C22 C21 Fe2 70.4(3) . . ?
C20 C21 Fe2 69.0(3) . . ?
C21 C22 C23 108.5(5) . . ?
C21 C22 Fe2 69.4(3) . . ?
C23 C22 Fe2 69.3(3) . . ?
C24 C23 C22 108.2(5) . . ?
C24 C23 Fe2 69.1(3) . . ?
C22 C23 Fe2 70.3(3) . . ?
C23 C24 C20 107.7(5) . . ?
C23 C24 Fe2 70.6(3) . . ?
C20 C24 Fe2 69.5(3) . . ?
N2 C25 C16 109.0(4) . . ?
N2 C25 C26 113.5(4) . . ?
C16 C25 C26 114.7(4) . . ?
C33 C29 C30 104.7(4) . . ?
C33 C29 P3 125.9(4) . . ?
C30 C29 P3 129.2(4) . . ?
C33 C29 Fe3 67.8(3) . . ?
C30 C29 Fe3 67.3(3) . . ?
P3 C29 Fe3 131.6(2) . . ?
C33 C29 Li7 77.4(3) . . ?
C30 C29 Li7 127.0(3) . . ?
P3 C29 Li7 68.4(2) . . ?
Fe3 C29 Li7 145.1(3) . . ?
C31 C30 C29 109.1(5) . . ?
C31 C30 C39 127.0(5) . . ?
C29 C30 C39 123.9(4) . . ?
C31 C30 Fe3 68.5(3) . . ?
C29 C30 Fe3 71.6(3) . . ?
C39 C30 Fe3 127.2(3) . . ?
C32 C31 C30 107.7(5) . . ?
C32 C31 Fe3 69.2(3) . . ?
C30 C31 Fe3 70.3(3) . . ?
C31 C32 C33 108.8(5) . . ?
C31 C32 Fe3 70.1(3) . . ?
C33 C32 Fe3 71.2(3) . . ?
C32 C33 C29 109.7(5) . . ?
C32 C33 Fe3 68.0(3) . . ?
C29 C33 Fe3 71.7(3) . . ?
C38 C34 C35 107.8(6) . . ?
C38 C34 Fe3 70.5(4) . . ?
C35 C34 Fe3 69.8(4) . . ?
C36 C35 C34 108.6(6) . . ?
C36 C35 Fe3 70.7(4) . . ?
C34 C35 Fe3 69.6(4) . . ?
C35 C36 C37 106.3(6) . . ?
C35 C36 Fe3 69.0(4) . . ?
C37 C36 Fe3 69.7(4) . . ?
C38 C37 C36 109.4(7) . . ?
C38 C37 Fe3 69.9(4) . . ?
C36 C37 Fe3 70.1(4) . . ?
C37 C38 C34 107.9(6) . . ?
C37 C38 Fe3 70.4(4) . . ?
C34 C38 Fe3 69.4(3) . . ?
N3 C39 C30 108.7(4) . . ?
N3 C39 C40 113.5(4) . . ?
C30 C39 C40 112.0(4) . . ?
C47 C43 C44 104.3(4) . . ?
C47 C43 P4 127.1(4) . . ?
C44 C43 P4 128.5(3) . . ?
C47 C43 Fe4 67.0(3) . . ?
C44 C43 Fe4 67.3(3) . . ?
P4 C43 Fe4 131.2(2) . . ?
C47 C43 Li5 81.7(3) . . ?
C44 C43 Li5 126.5(3) . . ?
P4 C43 Li5 66.5(2) . . ?
Fe4 C43 Li5 148.6(3) . . ?
C45 C44 C43 108.9(4) . . ?
C45 C44 C53 126.5(4) . . ?
C43 C44 C53 124.6(4) . . ?
C45 C44 Fe4 68.9(3) . . ?
C43 C44 Fe4 71.8(3) . . ?
C53 C44 Fe4 126.6(3) . . ?
C46 C45 C44 107.6(4) . . ?
C46 C45 Fe4 70.2(3) . . ?
C44 C45 Fe4 69.6(3) . . ?
C47 C46 C45 108.1(4) . . ?
C47 C46 Fe4 69.5(3) . . ?
C45 C46 Fe4 69.4(3) . . ?
C46 C47 C43 111.1(5) . . ?
C46 C47 Fe4 70.4(3) . . ?
C43 C47 Fe4 72.5(3) . . ?
C49 C48 C52 110.0(6) . . ?
C49 C48 Fe4 70.6(4) . . ?
C52 C48 Fe4 71.1(4) . . ?
C48 C49 C50 108.5(7) . . ?
C48 C49 Fe4 69.9(4) . . ?
C50 C49 Fe4 69.9(4) . . ?
C51 C50 C49 105.2(8) . . ?
C51 C50 Fe4 68.6(5) . . ?
C49 C50 Fe4 69.2(4) . . ?
C50 C51 C52 111.3(9) . . ?
C50 C51 Fe4 71.9(6) . . ?
C52 C51 Fe4 71.4(4) . . ?
C48 C52 C51 104.9(8) . . ?
C48 C52 Fe4 69.1(4) . . ?
C51 C52 Fe4 67.8(5) . . ?
C44 C53 N4 110.7(4) . . ?
C44 C53 C54 112.1(4) . . ?
N4 C53 C54 113.9(4) . . ?
C58 C57 C61 105.1(4) . . ?
C58 C57 P5 130.0(4) . . ?
C61 C57 P5 124.8(4) . . ?
C58 C57 Fe5 67.4(3) . . ?
C61 C57 Fe5 67.5(3) . . ?
P5 C57 Fe5 130.0(3) . . ?
C59 C58 C57 110.0(5) . . ?
C59 C58 C67 125.5(5) . . ?
C57 C58 C67 124.4(4) . . ?
C59 C58 Fe5 69.5(3) . . ?
C57 C58 Fe5 71.9(3) . . ?
C67 C58 Fe5 127.0(4) . . ?
C58 C59 C60 108.1(5) . . ?
C58 C59 Fe5 70.1(3) . . ?
C60 C59 Fe5 70.0(4) . . ?
C59 C60 C61 108.1(5) . . ?
C59 C60 Fe5 69.4(3) . . ?
C61 C60 Fe5 69.7(3) . . ?
C60 C61 C57 108.6(5) . . ?
C60 C61 Fe5 69.2(3) . . ?
C57 C61 Fe5 71.6(3) . . ?
C63 C62 C66 109.9(6) . . ?
C63 C62 Fe5 69.4(4) . . ?
C66 C62 Fe5 71.2(4) . . ?
C62 C63 C64 108.0(6) . . ?
C62 C63 Fe5 70.3(4) . . ?
C64 C63 Fe5 70.0(4) . . ?
C65 C64 C63 107.1(6) . . ?
C65 C64 Fe5 71.5(4) . . ?
C63 C64 Fe5 68.3(3) . . ?
C64 C65 C66 107.7(6) . . ?
C64 C65 Fe5 68.4(3) . . ?
C66 C65 Fe5 68.7(3) . . ?
C62 C66 C65 107.3(6) . . ?
C62 C66 Fe5 69.0(4) . . ?
C65 C66 Fe5 70.4(4) . . ?
N5 C67 C58 110.4(4) . . ?
N5 C67 C68 113.0(5) . . ?
C58 C67 C68 112.4(4) . . ?
C75 C71 C72 105.0(4) . . ?
C75 C71 P6 126.2(3) . . ?
C72 C71 P6 128.7(3) . . ?
C75 C71 Fe6 67.0(2) . . ?
C72 C71 Fe6 67.8(2) . . ?
P6 C71 Fe6 131.6(2) . . ?
C75 C71 Li7 77.9(3) . . ?
C72 C71 Li7 126.5(4) . . ?
P6 C71 Li7 68.7(2) . . ?
Fe6 C71 Li7 144.8(3) . . ?
C73 C72 C71 107.4(4) . . ?
C73 C72 C81 128.4(4) . . ?
C71 C72 C81 124.1(4) . . ?
C73 C72 Fe6 67.4(3) . . ?
C71 C72 Fe6 71.0(3) . . ?
C81 C72 Fe6 127.6(3) . . ?
C74 C73 C72 110.1(4) . . ?
C74 C73 Fe6 70.5(3) . . ?
C72 C73 Fe6 71.4(3) . . ?
C73 C74 C75 107.9(4) . . ?
C73 C74 Fe6 69.5(3) . . ?
C75 C74 Fe6 70.0(3) . . ?
C74 C75 C71 109.5(4) . . ?
C74 C75 Fe6 68.7(3) . . ?
C71 C75 Fe6 72.1(2) . . ?
C74 C75 Li7 127.0(4) . . ?
C71 C75 Li7 71.3(3) . . ?
Fe6 C75 Li7 143.3(3) . . ?
C77 C76 C80 109.0(5) . . ?
C77 C76 Fe6 70.3(4) . . ?
C80 C76 Fe6 70.4(3) . . ?
C76 C77 C78 107.1(5) . . ?
C76 C77 Fe6 69.2(3) . . ?
C78 C77 Fe6 70.3(3) . . ?
C79 C78 C77 107.8(5) . . ?
C79 C78 Fe6 69.5(3) . . ?
C77 C78 Fe6 69.0(3) . . ?
C80 C79 C78 108.6(5) . . ?
C80 C79 Fe6 69.9(3) . . ?
C78 C79 Fe6 70.0(3) . . ?
C79 C80 C76 107.5(5) . . ?
C79 C80 Fe6 70.2(3) . . ?
C76 C80 Fe6 68.8(3) . . ?
C72 C81 N6 108.8(4) . . ?
C72 C81 C82 113.4(4) . . ?
N6 C81 C82 113.7(4) . . ?
C88 O1 C85 108.6(4) . . ?
C88 O1 Li1 124.2(4) . . ?
C85 O1 Li1 126.9(4) . . ?
O1 C85 C86 106.3(6) . . ?
C87 C86 C85 105.4(6) . . ?
C86 C87 C88 103.4(6) . . ?
O1 C88 C87 106.3(5) . . ?
O1 Li1 P1 133.8(4) . . ?
O1 Li1 P2 142.2(4) . . ?
P1 Li1 P2 83.8(2) . . ?
O1 Li1 Li2 132.1(4) . . ?
P1 Li1 Li2 58.5(2) . . ?
P2 Li1 Li2 57.5(2) . . ?
O1 Li1 Li3 140.2(4) . . ?
P1 Li1 Li3 56.1(2) . . ?
P2 Li1 Li3 57.6(2) . . ?
Li2 Li1 Li3 87.4(3) . . ?
N3 Li2 P3 107.8(3) . . ?
N3 Li2 P2 122.1(3) . . ?
P3 Li2 P2 109.9(3) . . ?
N3 Li2 P1 128.1(3) . . ?
P3 Li2 P1 107.8(3) . . ?
P2 Li2 P1 77.9(2) . . ?
N3 Li2 Li4 118.5(4) . . ?
P3 Li2 Li4 59.4(2) . . ?
P2 Li2 Li4 118.1(3) . . ?
P1 Li2 Li4 55.5(2) . . ?
N3 Li2 Li8 170.2(4) . . ?
P3 Li2 Li8 63.1(2) . . ?
P2 Li2 Li8 61.3(2) . . ?
P1 Li2 Li8 60.8(2) . . ?
Li4 Li2 Li8 61.1(3) . . ?
N3 Li2 Li1 98.5(3) . . ?
P3 Li2 Li1 153.7(3) . . ?
P2 Li2 Li1 53.3(2) . . ?
P1 Li2 Li1 52.5(2) . . ?
Li4 Li2 Li1 107.5(3) . . ?
Li8 Li2 Li1 90.7(3) . . ?
N3 Li2 Li7 122.7(4) . . ?
P3 Li2 Li7 57.1(2) . . ?
P2 Li2 Li7 55.4(2) . . ?
P1 Li2 Li7 108.2(3) . . ?
Li4 Li2 Li7 100.2(3) . . ?
Li8 Li2 Li7 50.1(2) . . ?
Li1 Li2 Li7 108.5(3) . . ?
N4 Li3 P4 106.3(4) . . ?
N4 Li3 P1 121.9(4) . . ?
P4 Li3 P1 110.7(3) . . ?
N4 Li3 P2 127.5(4) . . ?
P4 Li3 P2 109.3(3) . . ?
P1 Li3 P2 78.7(2) . . ?
N4 Li3 Li6 117.8(4) . . ?
P4 Li3 Li6 59.6(2) . . ?
P1 Li3 Li6 119.2(3) . . ?
P2 Li3 Li6 56.4(2) . . ?
N4 Li3 Li8 169.6(5) . . ?
P4 Li3 Li8 63.8(2) . . ?
P1 Li3 Li8 62.2(2) . . ?
P2 Li3 Li8 61.6(2) . . ?
Li6 Li3 Li8 61.1(3) . . ?
N4 Li3 Li1 99.1(3) . . ?
P4 Li3 Li1 154.6(3) . . ?
P1 Li3 Li1 52.7(2) . . ?
P2 Li3 Li1 52.7(2) . . ?
Li6 Li3 Li1 108.6(3) . . ?
Li8 Li3 Li1 90.8(3) . . ?
N4 Li3 Li5 122.5(4) . . ?
P4 Li3 Li5 56.6(2) . . ?
P1 Li3 Li5 56.1(2) . . ?
P2 Li3 Li5 109.1(3) . . ?
Li6 Li3 Li5 99.7(3) . . ?
Li8 Li3 Li5 50.2(3) . . ?
Li1 Li3 Li5 108.6(3) . . ?
N1 Li4 P1 106.8(3) . . ?
N1 Li4 P5 122.9(3) . . ?
P1 Li4 P5 109.9(3) . . ?
N1 Li4 P3 129.6(4) . . ?
P1 Li4 P3 106.6(3) . . ?
P5 Li4 P3 78.0(2) . . ?
N1 Li4 Li2 118.6(4) . . ?
P1 Li4 Li2 58.7(2) . . ?
P5 Li4 Li2 117.6(3) . . ?
P3 Li4 Li2 54.9(2) . . ?
N1 Li4 Li8 167.4(4) . . ?
P1 Li4 Li8 61.2(2) . . ?
P5 Li4 Li8 62.7(2) . . ?
P3 Li4 Li8 61.0(2) . . ?
Li2 Li4 Li8 59.7(3) . . ?
N1 Li4 Li5 121.9(4) . . ?
P1 Li4 Li5 56.8(2) . . ?
P5 Li4 Li5 55.8(2) . . ?
P3 Li4 Li5 107.9(3) . . ?
Li2 Li4 Li5 99.4(3) . . ?
Li8 Li4 Li5 49.9(3) . . ?
N1 Li4 Li12 103.2(4) . . ?
P1 Li4 Li12 150.0(4) . . ?
P5 Li4 Li12 51.6(2) . . ?
P3 Li4 Li12 51.0(2) . . ?
Li2 Li4 Li12 105.6(3) . . ?
Li8 Li4 Li12 89.0(3) . . ?
Li5 Li4 Li12 106.9(3) . . ?
Li8 Li5 C5 133.3(4) . . ?
Li8 Li5 C1 104.8(4) . . ?
C5 Li5 C1 32.16(17) . . ?
Li8 Li5 P5 68.5(3) . . ?
C5 Li5 P5 130.6(3) . . ?
C1 Li5 P5 112.5(3) . . ?
Li8 Li5 P1 65.8(3) . . ?
C5 Li5 P1 67.6(2) . . ?
C1 Li5 P1 40.77(16) . . ?
P5 Li5 P1 106.8(3) . . ?
Li8 Li5 P4 67.1(3) . . ?
C5 Li5 P4 123.5(3) . . ?
C1 Li5 P4 134.6(3) . . ?
P5 Li5 P4 105.6(3) . . ?
P1 Li5 P4 105.3(3) . . ?
Li8 Li5 C43 104.2(3) . . ?
C5 Li5 C43 88.6(3) . . ?
C1 Li5 C43 113.2(3) . . ?
P5 Li5 C43 134.0(3) . . ?
P1 Li5 C43 110.8(3) . . ?
P4 Li5 C43 39.34(15) . . ?
Li8 Li5 Li4 63.5(3) . . ?
C5 Li5 Li4 91.9(3) . . ?
C1 Li5 Li4 62.1(2) . . ?
P5 Li5 Li4 55.4(2) . . ?
P1 Li5 Li4 54.0(2) . . ?
P4 Li5 Li4 130.6(3) . . ?
C43 Li5 Li4 162.6(4) . . ?
Li8 Li5 Li9 63.2(3) . . ?
C5 Li5 Li9 162.9(4) . . ?
C1 Li5 Li9 163.7(4) . . ?
P5 Li5 Li9 54.0(2) . . ?
P1 Li5 Li9 129.0(3) . . ?
P4 Li5 Li9 53.4(2) . . ?
C43 Li5 Li9 81.6(3) . . ?
Li4 Li5 Li9 101.7(3) . . ?
Li8 Li5 Li3 60.8(3) . . ?
C5 Li5 Li3 88.6(3) . . ?
C1 Li5 Li3 83.0(3) . . ?
P5 Li5 Li3 129.3(3) . . ?
P1 Li5 Li3 53.8(2) . . ?
P4 Li5 Li3 53.4(2) . . ?
C43 Li5 Li3 62.2(3) . . ?
Li4 Li5 Li3 100.5(3) . . ?
Li9 Li5 Li3 98.9(3) . . ?
N2 Li6 P2 107.9(3) . . ?
N2 Li6 P6 120.4(3) . . ?
P2 Li6 P6 110.2(3) . . ?
N2 Li6 P4 127.2(3) . . ?
P2 Li6 P4 109.5(3) . . ?
P6 Li6 P4 78.7(2) . . ?
N2 Li6 Li3 119.5(3) . . ?
P2 Li6 Li3 59.6(2) . . ?
P6 Li6 Li3 119.0(3) . . ?
P4 Li6 Li3 56.5(2) . . ?
N2 Li6 Li8 169.4(4) . . ?
P2 Li6 Li8 62.3(2) . . ?
P6 Li6 Li8 63.2(2) . . ?
P4 Li6 Li8 62.5(2) . . ?
Li3 Li6 Li8 60.2(3) . . ?
N2 Li6 Li11 96.9(3) . . ?
P2 Li6 Li11 155.2(4) . . ?
P6 Li6 Li11 53.9(2) . . ?
P4 Li6 Li11 52.6(2) . . ?
Li3 Li6 Li11 108.6(3) . . ?
Li8 Li6 Li11 93.0(3) . . ?
N2 Li6 Li7 121.5(4) . . ?
P2 Li6 Li7 56.4(2) . . ?
P6 Li6 Li7 56.1(2) . . ?
P4 Li6 Li7 110.0(3) . . ?
Li3 Li6 Li7 100.1(3) . . ?
Li8 Li6 Li7 50.7(3) . . ?
Li11 Li6 Li7 109.8(3) . . ?
Li8 Li7 P6 66.7(3) . . ?
Li8 Li7 P2 65.5(3) . . ?
P6 Li7 P2 104.7(3) . . ?
Li8 Li7 C71 105.1(4) . . ?
P6 Li7 C71 40.41(16) . . ?
P2 Li7 C71 135.1(4) . . ?
Li8 Li7 P3 65.8(3) . . ?
P6 Li7 P3 104.9(3) . . ?
P2 Li7 P3 104.2(3) . . ?
C71 Li7 P3 111.3(3) . . ?
Li8 Li7 C15 103.5(3) . . ?
P6 Li7 C15 110.1(3) . . ?
P2 Li7 C15 40.18(15) . . ?
C71 Li7 C15 113.7(3) . . ?
P3 Li7 C15 134.9(3) . . ?
Li8 Li7 C75 132.4(4) . . ?
P6 Li7 C75 65.8(2) . . ?
P2 Li7 C75 125.4(3) . . ?
C71 Li7 C75 30.86(16) . . ?
P3 Li7 C75 130.5(3) . . ?
C15 Li7 C75 90.2(3) . . ?
Li8 Li7 C29 102.6(4) . . ?
P6 Li7 C29 134.8(3) . . ?
P2 Li7 C29 110.0(3) . . ?
C71 Li7 C29 114.9(3) . . ?
P3 Li7 C29 39.11(15) . . ?
C15 Li7 C29 115.1(3) . . ?
C75 Li7 C29 112.4(3) . . ?
Li8 Li7 Li10 62.3(3) . . ?
P6 Li7 Li10 53.5(2) . . ?
P2 Li7 Li10 127.8(3) . . ?
C71 Li7 Li10 62.2(2) . . ?
P3 Li7 Li10 53.9(2) . . ?
C15 Li7 Li10 160.7(4) . . ?
C75 Li7 Li10 91.1(3) . . ?
C29 Li7 Li10 82.1(3) . . ?
Li8 Li7 Li6 61.1(3) . . ?
P6 Li7 Li6 53.5(2) . . ?
P2 Li7 Li6 53.3(2) . . ?
C71 Li7 Li6 83.0(3) . . ?
P3 Li7 Li6 126.9(3) . . ?
C15 Li7 Li6 61.8(2) . . ?
C75 Li7 Li6 88.2(3) . . ?
C29 Li7 Li6 159.4(4) . . ?
Li10 Li7 Li6 99.1(3) . . ?
Li8 Li7 Li2 60.9(3) . . ?
P6 Li7 Li2 127.7(3) . . ?
P2 Li7 Li2 54.3(2) . . ?
C71 Li7 Li2 160.8(4) . . ?
P3 Li7 Li2 52.2(2) . . ?
C15 Li7 Li2 83.7(3) . . ?
C75 Li7 Li2 166.5(4) . . ?
C29 Li7 Li2 60.3(2) . . ?
Li10 Li7 Li2 98.6(3) . . ?
Li6 Li7 Li2 99.4(3) . . ?
Li5 Li8 Li7 177.8(5) . . ?
Li5 Li8 P1 60.3(3) . . ?
Li7 Li8 P1 121.7(4) . . ?
Li5 Li8 P2 122.2(3) . . ?
Li7 Li8 P2 59.9(3) . . ?
P1 Li8 P2 72.9(2) . . ?
Li5 Li8 Li3 69.1(3) . . ?
Li7 Li8 Li3 112.7(4) . . ?
P1 Li8 Li3 54.9(2) . . ?
P2 Li8 Li3 56.5(2) . . ?
Li5 Li8 Li6 112.4(4) . . ?
Li7 Li8 Li6 68.2(3) . . ?
P1 Li8 Li6 110.2(3) . . ?
P2 Li8 Li6 54.1(2) . . ?
Li3 Li8 Li6 58.7(3) . . ?
Li5 Li8 P3 118.8(4) . . ?
Li7 Li8 P3 60.6(3) . . ?
P1 Li8 P3 96.8(3) . . ?
P2 Li8 P3 97.5(2) . . ?
Li3 Li8 P3 144.3(4) . . ?
Li6 Li8 P3 128.8(3) . . ?
Li5 Li8 P6 119.4(4) . . ?
Li7 Li8 P6 59.1(3) . . ?
P1 Li8 P6 163.6(3) . . ?
P2 Li8 P6 96.5(2) . . ?
Li3 Li8 P6 108.9(3) . . ?
Li6 Li8 P6 53.8(2) . . ?
P3 Li8 P6 97.0(2) . . ?
Li5 Li8 P4 59.8(3) . . ?
Li7 Li8 P4 120.1(4) . . ?
P1 Li8 P4 97.3(2) . . ?
P2 Li8 P4 97.9(2) . . ?
Li3 Li8 P4 54.0(2) . . ?
Li6 Li8 P4 55.7(2) . . ?
P3 Li8 P4 161.6(3) . . ?
P6 Li8 P4 71.3(2) . . ?
Li5 Li8 Li2 112.5(4) . . ?
Li7 Li8 Li2 68.9(3) . . ?
P1 Li8 Li2 56.2(2) . . ?
P2 Li8 Li2 55.4(2) . . ?
Li3 Li8 Li2 91.2(3) . . ?
Li6 Li8 Li2 108.5(3) . . ?
P3 Li8 Li2 53.2(2) . . ?
P6 Li8 Li2 128.0(3) . . ?
P4 Li8 Li2 145.1(3) . . ?
Li5 Li8 Li10 111.1(4) . . ?
Li7 Li8 Li10 66.8(3) . . ?
P1 Li8 Li10 143.3(3) . . ?
P2 Li8 Li10 126.8(3) . . ?
Li3 Li8 Li10 160.5(4) . . ?
Li6 Li8 Li10 106.0(3) . . ?
P3 Li8 Li10 53.9(2) . . ?
P6 Li8 Li10 53.1(2) . . ?
P4 Li8 Li10 108.3(3) . . ?
Li2 Li8 Li10 106.0(3) . . ?
Li5 Li8 P5 58.4(3) . . ?
Li7 Li8 P5 119.8(3) . . ?
P1 Li8 P5 97.0(2) . . ?
P2 Li8 P5 164.5(3) . . ?
Li3 Li8 P5 127.4(3) . . ?
Li6 Li8 P5 141.4(3) . . ?
P3 Li8 P5 71.52(18) . . ?
P6 Li8 P5 95.7(2) . . ?
P4 Li8 P5 95.1(2) . . ?
Li2 Li8 P5 109.3(3) . . ?
Li10 Li8 P5 55.8(2) . . ?
N5 Li9 P4 122.6(4) . . ?
N5 Li9 P5 106.7(4) . . ?
P4 Li9 P5 110.3(3) . . ?
N5 Li9 P6 127.5(4) . . ?
P4 Li9 P6 78.8(2) . . ?
P5 Li9 P6 108.2(3) . . ?
N5 Li9 Li10 118.3(4) . . ?
P4 Li9 Li10 118.0(3) . . ?
P5 Li9 Li10 59.3(3) . . ?
P6 Li9 Li10 55.3(2) . . ?
N5 Li9 Li11 99.7(4) . . ?
P4 Li9 Li11 52.7(2) . . ?
P5 Li9 Li11 153.6(4) . . ?
P6 Li9 Li11 52.6(2) . . ?
Li10 Li9 Li11 107.6(3) . . ?
N5 Li9 Li8 169.4(4) . . ?
P4 Li9 Li8 62.4(2) . . ?
P5 Li9 Li8 63.0(2) . . ?
P6 Li9 Li8 61.2(2) . . ?
Li10 Li9 Li8 59.8(3) . . ?
Li11 Li9 Li8 90.6(3) . . ?
N5 Li9 Li5 123.6(4) . . ?
P4 Li9 Li5 56.7(2) . . ?
P5 Li9 Li5 55.6(2) . . ?
P6 Li9 Li5 108.4(3) . . ?
Li10 Li9 Li5 97.9(3) . . ?
Li11 Li9 Li5 109.0(3) . . ?
Li8 Li9 Li5 49.4(3) . . ?
N6 Li10 P6 107.2(3) . . ?
N6 Li10 P3 122.0(4) . . ?
P6 Li10 P3 112.0(3) . . ?
N6 Li10 P5 126.1(3) . . ?
P6 Li10 P5 108.3(3) . . ?
P3 Li10 P5 78.8(2) . . ?
N6 Li10 Li9 117.1(4) . . ?
P6 Li10 Li9 58.8(2) . . ?
P3 Li10 Li9 119.3(3) . . ?
P5 Li10 Li9 55.8(2) . . ?
N6 Li10 Li12 97.1(3) . . ?
P6 Li10 Li12 155.7(4) . . ?
P3 Li10 Li12 53.7(2) . . ?
P5 Li10 Li12 52.9(2) . . ?
Li9 Li10 Li12 108.1(4) . . ?
N6 Li10 Li8 169.8(4) . . ?
P6 Li10 Li8 63.1(2) . . ?
P3 Li10 Li8 62.7(2) . . ?
P5 Li10 Li8 62.5(2) . . ?
Li9 Li10 Li8 61.5(3) . . ?
Li12 Li10 Li8 92.8(3) . . ?
N6 Li10 Li7 122.2(4) . . ?
P6 Li10 Li7 56.9(2) . . ?
P3 Li10 Li7 58.0(2) . . ?
P5 Li10 Li7 111.1(3) . . ?
Li9 Li10 Li7 100.6(3) . . ?
Li12 Li10 Li7 111.5(4) . . ?
Li8 Li10 Li7 50.9(3) . . ?
O2F Li11 O2 15.9(3) . . ?
O2F Li11 P4 143.3(5) . . ?
O2 Li11 P4 132.0(5) . . ?
O2F Li11 P6 131.8(5) . . ?
O2 Li11 P6 141.9(5) . . ?
P4 Li11 P6 84.7(3) . . ?
O2F Li11 Li6 138.0(5) . . ?
O2 Li11 Li6 126.9(5) . . ?
P4 Li11 Li6 59.4(2) . . ?
P6 Li11 Li6 57.0(2) . . ?
O2F Li11 Li9 133.4(5) . . ?
O2 Li11 Li9 144.6(5) . . ?
P4 Li11 Li9 56.6(2) . . ?
P6 Li11 Li9 58.4(3) . . ?
Li6 Li11 Li9 88.0(3) . . ?
O3F Li12 O3 13.8(4) . . ?
O3F Li12 P3 140.2(5) . . ?
O3 Li12 P3 130.9(5) . . ?
O3F Li12 P5 133.8(5) . . ?
O3 Li12 P5 142.7(5) . . ?
P3 Li12 P5 85.7(3) . . ?
O3F Li12 Li10 130.2(5) . . ?
O3 Li12 Li10 139.9(5) . . ?
P3 Li12 Li10 57.9(2) . . ?
P5 Li12 Li10 60.5(3) . . ?
O3F Li12 Li4 141.2(5) . . ?
O3 Li12 Li4 130.8(5) . . ?
P3 Li12 Li4 58.2(2) . . ?
P5 Li12 Li4 56.7(2) . . ?
Li10 Li12 Li4 88.5(3) . . ?
C89 O2 C92 106.9(7) . . ?
C89 O2 Li11 123.2(8) . . ?
C92 O2 Li11 127.6(8) . . ?
O2 C89 C90 96.9(7) . . ?
C89 C90 C91 110.5(7) . . ?
C92 C91 C90 95.0(10) . . ?
O2 C92 C91 102.9(7) . . ?
C96 O3 C93 108.7(7) . . ?
C96 O3 Li12 122.6(7) . . ?
C93 O3 Li12 128.6(8) . . ?
O3 C93 C94 101.1(8) . . ?
C95 C94 C93 91.3(11) . . ?
C94 C95 C96 111.9(7) . . ?
O3 C96 C95 96.7(7) . . ?
C89F O2F C92F 109.8(6) . . ?
C89F O2F Li11 121.8(7) . . ?
C92F O2F Li11 128.4(7) . . ?
O2F C89F C90F 105.2(7) . . ?
C89F C90F C91F 104.1(7) . . ?
C92F C91F C90F 103.8(10) . . ?
O2F C92F C91F 101.2(7) . . ?
C93F O3F C96F 110.6(6) . . ?
C93F O3F Li12 129.1(8) . . ?
C96F O3F Li12 119.0(8) . . ?
O3F C93F C94F 104.9(7) . . ?
C93F C94F C95F 89.9(10) . . ?
C96F C95F C94F 101.4(10) . . ?
O3F C96F C95F 99.4(7) . . ?
C102 C101 C100 110.8(16) . . ?
C101 C102 C103 113.1(15) . . ?
C104 C103 C102 117.3(16) . . ?
C103 C104 C105 127.4(18) . . ?

loop_
_geom_bond_atom_site_label_1
_geom_bond_atom_site_label_2
_geom_bond_distance
_geom_bond_site_symmetry_2
_geom_bond_publ_flag
Fe1 C4 2.022(5) . ?
Fe1 C7 2.027(5) . ?
Fe1 C6 2.031(6) . ?
Fe1 C3 2.031(5) . ?
Fe1 C5 2.046(4) . ?
Fe1 C9 2.048(5) . ?
Fe1 C10 2.054(5) . ?
Fe1 C2 2.057(5) . ?
Fe1 C8 2.060(5) . ?
Fe1 C1 2.123(4) . ?
Fe2 C17 2.020(5) . ?
Fe2 C24 2.023(5) . ?
Fe2 C20 2.025(5) . ?
Fe2 C19 2.034(5) . ?
Fe2 C18 2.037(5) . ?
Fe2 C16 2.042(4) . ?
Fe2 C23 2.042(5) . ?
Fe2 C21 2.044(5) . ?
Fe2 C22 2.056(5) . ?
Fe2 C15 2.106(4) . ?
Fe3 C32 2.016(6) . ?
Fe3 C31 2.028(5) . ?
Fe3 C34 2.036(6) . ?
Fe3 C35 2.039(6) . ?
Fe3 C38 2.050(6) . ?
Fe3 C30 2.051(5) . ?
Fe3 C37 2.057(6) . ?
Fe3 C33 2.058(5) . ?
Fe3 C36 2.061(6) . ?
Fe3 C29 2.111(5) . ?
Fe4 C51 2.012(8) . ?
Fe4 C47 2.032(5) . ?
Fe4 C45 2.034(5) . ?
Fe4 C48 2.034(5) . ?
Fe4 C44 2.043(5) . ?
Fe4 C46 2.044(5) . ?
Fe4 C49 2.044(6) . ?
Fe4 C50 2.055(8) . ?
Fe4 C52 2.060(7) . ?
Fe4 C43 2.105(5) . ?
Fe5 C63 2.011(6) . ?
Fe5 C62 2.023(7) . ?
Fe5 C59 2.032(6) . ?
Fe5 C64 2.033(6) . ?
Fe5 C60 2.038(6) . ?
Fe5 C58 2.040(5) . ?
Fe5 C61 2.044(5) . ?
Fe5 C66 2.051(6) . ?
Fe5 C65 2.074(6) . ?
Fe5 C57 2.100(5) . ?
Fe6 C73 2.009(6) . ?
Fe6 C76 2.018(6) . ?
Fe6 C74 2.021(5) . ?
Fe6 C77 2.034(6) . ?
Fe6 C75 2.038(4) . ?
Fe6 C80 2.039(5) . ?
Fe6 C79 2.043(5) . ?
Fe6 C78 2.050(5) . ?
Fe6 C72 2.062(5) . ?
Fe6 C71 2.106(4) . ?
P1 C1 1.834(4) . ?
P1 Li1 2.462(8) . ?
P1 Li4 2.555(8) . ?
P1 Li3 2.569(8) . ?
P1 Li5 2.644(8) . ?
P1 Li2 2.647(8) . ?
P1 Li8 2.779(8) . ?
P2 C15 1.837(4) . ?
P2 Li1 2.485(7) . ?
P2 Li6 2.548(8) . ?
P2 Li2 2.612(8) . ?
P2 Li3 2.640(8) . ?
P2 Li7 2.648(8) . ?
P2 Li8 2.785(8) . ?
P3 C29 1.829(5) . ?
P3 Li12 2.440(8) . ?
P3 Li2 2.536(8) . ?
P3 Li10 2.567(8) . ?
P3 Li4 2.668(8) . ?
P3 Li7 2.695(9) . ?
P3 Li8 2.822(8) . ?
P4 C43 1.838(5) . ?
P4 Li11 2.435(8) . ?
P4 Li9 2.555(8) . ?
P4 Li3 2.555(8) . ?
P4 Li6 2.641(8) . ?
P4 Li5 2.659(8) . ?
P4 Li8 2.835(8) . ?
P5 C57 1.846(5) . ?
P5 Li12 2.448(9) . ?
P5 Li9 2.568(9) . ?
P5 Li4 2.610(8) . ?
P5 Li5 2.620(8) . ?
P5 Li10 2.669(8) . ?
P5 Li8 2.864(8) . ?
P6 C71 1.833(5) . ?
P6 Li11 2.459(8) . ?
P6 Li10 2.531(8) . ?
P6 Li6 2.554(7) . ?
P6 Li7 2.636(8) . ?
P6 Li9 2.636(8) . ?
P6 Li8 2.823(8) . ?
N1 C13 1.451(6) . ?
N1 C14 1.459(6) . ?
N1 C11 1.491(6) . ?
N1 Li4 2.146(9) . ?
N2 C28 1.462(6) . ?
N2 C27 1.482(6) . ?
N2 C25 1.501(6) . ?
N2 Li6 2.139(8) . ?
N3 C41 1.467(6) . ?
N3 C42 1.483(6) . ?
N3 C39 1.484(6) . ?
N3 Li2 2.150(8) . ?
N4 C55 1.477(6) . ?
N4 C56 1.480(6) . ?
N4 C53 1.508(6) . ?
N4 Li3 2.129(8) . ?
N5 C69 1.459(7) . ?
N5 C70 1.471(7) . ?
N5 C67 1.493(7) . ?
N5 Li9 2.180(9) . ?
N6 C84 1.475(7) . ?
N6 C83 1.477(6) . ?
N6 C81 1.496(6) . ?
N6 Li10 2.112(8) . ?
C1 C5 1.446(6) . ?
C1 C2 1.449(6) . ?
C1 Li5 2.620(9) . ?
C2 C3 1.420(7) . ?
C2 C11 1.510(6) . ?
C3 C4 1.405(7) . ?
C4 C5 1.414(7) . ?
C5 Li5 2.602(9) . ?
C6 C7 1.391(7) . ?
C6 C10 1.411(7) . ?
C7 C8 1.445(7) . ?
C8 C9 1.413(7) . ?
C9 C10 1.415(7) . ?
C11 C12 1.555(7) . ?
C15 C19 1.432(6) . ?
C15 C16 1.454(6) . ?
C15 Li7 2.698(9) . ?
C16 C17 1.407(6) . ?
C16 C25 1.519(6) . ?
C17 C18 1.414(7) . ?
C18 C19 1.420(6) . ?
C20 C21 1.412(7) . ?
C20 C24 1.424(7) . ?
C21 C22 1.409(7) . ?
C22 C23 1.414(8) . ?
C23 C24 1.399(7) . ?
C25 C26 1.526(6) . ?
C29 C33 1.446(6) . ?
C29 C30 1.462(6) . ?
C29 Li7 2.765(10) . ?
C30 C31 1.436(7) . ?
C30 C39 1.523(7) . ?
C31 C32 1.408(8) . ?
C32 C33 1.422(7) . ?
C34 C38 1.403(8) . ?
C34 C35 1.415(8) . ?
C35 C36 1.410(9) . ?
C36 C37 1.417(9) . ?
C37 C38 1.393(9) . ?
C39 C40 1.542(7) . ?
C43 C47 1.435(6) . ?
C43 C44 1.451(6) . ?
C43 Li5 2.790(10) . ?
C44 C45 1.443(6) . ?
C44 C53 1.503(7) . ?
C45 C46 1.410(7) . ?
C46 C47 1.400(7) . ?
C48 C49 1.379(8) . ?
C48 C52 1.394(9) . ?
C49 C50 1.433(12) . ?
C50 C51 1.377(13) . ?
C51 C52 1.422(12) . ?
C53 C54 1.539(7) . ?
C57 C58 1.443(7) . ?
C57 C61 1.448(7) . ?
C58 C59 1.407(7) . ?
C58 C67 1.506(7) . ?
C59 C60 1.412(8) . ?
C60 C61 1.434(7) . ?
C62 C63 1.389(9) . ?
C62 C66 1.389(8) . ?
C63 C64 1.437(9) . ?
C64 C65 1.411(8) . ?
C65 C66 1.444(9) . ?
C67 C68 1.563(7) . ?
C71 C75 1.447(6) . ?
C71 C72 1.465(6) . ?
C71 Li7 2.672(9) . ?
C72 C73 1.435(6) . ?
C72 C81 1.492(6) . ?
C73 C74 1.377(6) . ?
C74 C75 1.430(6) . ?
C75 Li7 2.758(9) . ?
C76 C77 1.402(8) . ?
C76 C80 1.418(8) . ?
C77 C78 1.421(8) . ?
C78 C79 1.418(7) . ?
C79 C80 1.392(7) . ?
C81 C82 1.528(6) . ?
O1 C88 1.418(6) . ?
O1 C85 1.433(7) . ?
O1 Li1 1.899(8) . ?
C85 C86 1.486(9) . ?
C86 C87 1.453(9) . ?
C87 C88 1.483(8) . ?
Li1 Li2 2.896(11) . ?
Li1 Li3 2.931(12) . ?
Li2 Li4 2.825(11) . ?
Li2 Li8 2.838(11) . ?
Li2 Li7 3.030(11) . ?
Li3 Li6 2.750(11) . ?
Li3 Li8 2.796(10) . ?
Li3 Li5 2.993(11) . ?
Li4 Li8 2.880(11) . ?
Li4 Li5 2.954(12) . ?
Li4 Li12 2.967(11) . ?
Li5 Li8 2.460(11) . ?
Li5 Li9 2.989(11) . ?
Li6 Li8 2.819(11) . ?
Li6 Li11 2.845(11) . ?
Li6 Li7 2.991(11) . ?
Li7 Li8 2.491(11) . ?
Li7 Li10 2.950(11) . ?
Li8 Li10 2.841(11) . ?
Li9 Li10 2.812(12) . ?
Li9 Li11 2.888(12) . ?
Li10 Li12 2.815(12) . ?
Li11 O2F 1.932(10) . ?
Li11 O2 2.010(11) . ?
Li12 O3F 1.933(11) . ?
Li12 O3 2.005(11) . ?
O2 C89 1.417(8) . ?
O2 C92 1.447(8) . ?
C89 C90 1.569(8) . ?
C90 C91 1.579(9) . ?
C91 C92 1.518(9) . ?
O3 C96 1.403(8) . ?
O3 C93 1.453(8) . ?
C93 C94 1.589(10) . ?
C94 C95 1.588(10) . ?
C95 C96 1.591(9) . ?
O2F C89F 1.400(7) . ?
O2F C92F 1.422(7) . ?
C89F C90F 1.518(8) . ?
C90F C91F 1.545(9) . ?
C91F C92F 1.531(8) . ?
O3F C93F 1.407(7) . ?
O3F C96F 1.425(8) . ?
C93F C94F 1.516(9) . ?
C94F C95F 1.583(9) . ?
C95F C96F 1.562(9) . ?
C100 C101 1.524(16) . ?
C101 C102 1.466(16) . ?
C102 C103 1.493(15) . ?
C103 C104 1.401(15) . ?
C104 C105 1.500(15) . ?
